data_7710708
loop_
_publ_author_name
'Xing, Tian'
'Frese, Josef W. A.'
'Derbyshire, Max'
'Glenister, Mollie A.'
'Elsegood, Mark R. J.'
'Redshaw, Carl'

_publ_section_title
;
 Trinuclear zinc calix[4]arenes: synthesis, structure, and ring opening
 polymerization studies.
;
_journal_name_full 'Dalton transactions (Cambridge, England : 2003)'
_journal_paper_doi 10.1039/d2dt01496c
_journal_year 2022
_chemical_absolute_configuration ad
_chemical_formula_moiety 'C96 H125 O10 Zn3, 4(C2 H3 N)'
_chemical_formula_sum 'C104 H137 N4 O10 Zn3'
_chemical_formula_weight 1799.28
_space_group_crystal_system monoclinic
_space_group_IT_number 4
_space_group_name_Hall 'P 2yb'
_space_group_name_H-M_alt 'P 1 21 1'
_atom_sites_solution_hydrogens geom
_atom_sites_solution_primary direct
_atom_sites_solution_secondary difmap
_audit_creation_method SHELXL-2018/3
_audit_update_record
;
2022-01-07 deposited with the CCDC.	2022-07-11 downloaded from the CCDC.
;
_cell_angle_alpha 90
_cell_angle_beta 106.849(2)
_cell_angle_gamma 90
_cell_formula_units_Z 2
_cell_length_a 12.3700(15)
_cell_length_b 22.934(3)
_cell_length_c 18.132(2)
_cell_measurement_reflns_used 6881
_cell_measurement_temperature 150(2)
_cell_measurement_theta_max 22.62
_cell_measurement_theta_min 2.35
_cell_volume 4923.1(10)
_computing_cell_refinement 'Bruker SAINT'
_computing_data_collection 'Bruker APEX 2'
_computing_data_reduction 'Bruker SAINT'
_computing_molecular_graphics 'Bruker SHELXTL'
_computing_publication_material 'Bruker SHELXTL and local programs'
_computing_structure_refinement 'SHELXL-2018/3 (Sheldrick, 2018)'
_computing_structure_solution 'SHELXS-97 (Sheldrick, 2008)'
_diffrn_ambient_temperature 150(2)
_diffrn_measured_fraction_theta_full 1.000
_diffrn_measured_fraction_theta_max 1.000
_diffrn_measurement_device_type 'Bruker APEX 2 CCD diffractometer'
_diffrn_measurement_method '\w rotation with narrow frames'
_diffrn_radiation_monochromator graphite
_diffrn_radiation_type MoK\a
_diffrn_radiation_wavelength 0.71073
_diffrn_reflns_av_R_equivalents 0.0515
_diffrn_reflns_av_unetI/netI 0.0758
_diffrn_reflns_Laue_measured_fraction_full 1.000
_diffrn_reflns_Laue_measured_fraction_max 1.000
_diffrn_reflns_limit_h_max 14
_diffrn_reflns_limit_h_min -14
_diffrn_reflns_limit_k_max 27
_diffrn_reflns_limit_k_min -27
_diffrn_reflns_limit_l_max 21
_diffrn_reflns_limit_l_min -21
_diffrn_reflns_number 39466
_diffrn_reflns_point_group_measured_fraction_full 0.994
_diffrn_reflns_point_group_measured_fraction_max 0.994
_diffrn_reflns_theta_full 24.999
_diffrn_reflns_theta_max 24.999
_diffrn_reflns_theta_min 1.720
_diffrn_source 'fine-focus sealed tube'
_exptl_absorpt_coefficient_mu 0.783
_exptl_absorpt_correction_T_max 0.962
_exptl_absorpt_correction_T_min 0.715
_exptl_absorpt_correction_type multi-scan
_exptl_absorpt_process_details 'SADABS v2008/1, Sheldrick, G.M., (2008)'
_exptl_crystal_colour Colourless
_exptl_crystal_density_diffrn 1.214
_exptl_crystal_density_method 'not measured'
_exptl_crystal_description Plate
_exptl_crystal_F_000 1918
_exptl_crystal_recrystallization_method 'Re-crystallisation from solvent: acetonitrile'
_exptl_crystal_size_max 0.460
_exptl_crystal_size_mid 0.260
_exptl_crystal_size_min 0.050
_refine_diff_density_max 0.547
_refine_diff_density_min -0.295
_refine_diff_density_rms 0.060
_refine_ls_abs_structure_details
; 
 Flack x determined using 5099 quotients [(I+)-(I-)]/[(I+)+(I-)] 
 (Parsons, Flack and Wagner, Acta Cryst. B69 (2013) 249-259). 
;
_refine_ls_abs_structure_Flack -0.001(6)
_refine_ls_extinction_method none
_refine_ls_goodness_of_fit_ref 0.997
_refine_ls_hydrogen_treatment constr
_refine_ls_matrix_type full
_refine_ls_number_parameters 1247
_refine_ls_number_reflns 17245
_refine_ls_number_restraints 730
_refine_ls_restrained_S_all 0.991
_refine_ls_R_factor_all 0.0697
_refine_ls_R_factor_gt 0.0489
_refine_ls_shift/su_max 0.001
_refine_ls_shift/su_mean 0.000
_refine_ls_structure_factor_coef Fsqd
_refine_ls_weighting_details 'w=1/[\s^2^(Fo^2^)+(0.0598P)^2^] where P=(Fo^2^+2Fc^2^)/3'
_refine_ls_weighting_scheme calc
_refine_ls_wR_factor_gt 0.1082
_refine_ls_wR_factor_ref 0.1183
_reflns_Friedel_coverage 0.934
_reflns_Friedel_fraction_full 0.987
_reflns_Friedel_fraction_max 0.987
_reflns_number_gt 13412
_reflns_number_total 17245
_reflns_threshold_expression 'I > 2\s(I)'
_cod_data_source_file d2dt01496c2.cif
_cod_data_source_block 3dot4MeCN
_cod_original_sg_symbol_H-M 'P 21'
_cod_database_code 7710708
_shelx_shelxl_version_number 2018/3
_shelx_space_group_comment
; 
The symmetry employed for this shelxl refinement is uniquely defined 
by the following loop, which should always be used as a source of 
symmetry information in preference to the above space-group names. 
They are only intended as comments. 
;
_shelx_estimated_absorpt_t_min 0.715
_shelx_estimated_absorpt_t_max 0.962

loop_
_space_group_symop_operation_xyz
'x, y, z'
'-x, y+1/2, -z'

loop_
_atom_site_label
_atom_site_type_symbol
_atom_site_fract_x
_atom_site_fract_y
_atom_site_fract_z
_atom_site_U_iso_or_equiv
_atom_site_adp_type
_atom_site_occupancy
_atom_site_site_symmetry_order
_atom_site_calc_flag
_atom_site_refinement_flags_posn
_atom_site_refinement_flags_adp
_atom_site_refinement_flags_occupancy
_atom_site_disorder_assembly
_atom_site_disorder_group
Zn1 Zn 1.13541(6) 0.82464(3) 0.28185(4) 0.0354(2) Uani 1 1 d . . . . .
O1 O 1.2413(4) 0.76642(19) 0.2356(2) 0.0382(11) Uani 1 1 d . . . . .
O2 O 1.0300(3) 0.75727(18) 0.2762(2) 0.0328(10) Uani 1 1 d . . . . .
O3 O 1.0389(4) 0.86707(19) 0.3545(3) 0.0366(11) Uani 1 1 d . . . . .
O4 O 1.2612(4) 0.8691(2) 0.3338(3) 0.0398(11) Uani 1 1 d . . . . .
C1 C 1.3145(5) 0.7255(3) 0.2846(3) 0.0322(15) Uani 1 1 d . . . . .
C2 C 1.2744(5) 0.6693(3) 0.2891(4) 0.0327(15) Uani 1 1 d . . . . .
C3 C 1.3494(5) 0.6292(3) 0.3318(4) 0.0336(15) Uani 1 1 d . . . . .
H3 H 1.324161 0.590396 0.334815 0.040 Uiso 1 1 calc R U . . .
C4 C 1.4622(5) 0.6434(3) 0.3714(4) 0.0333(15) Uani 1 1 d . . . . .
C5 C 1.4937(5) 0.7014(3) 0.3698(4) 0.0348(15) Uani 1 1 d . . . . .
H5 H 1.566915 0.712822 0.400016 0.042 Uiso 1 1 calc R U . . .
C6 C 1.4225(5) 0.7433(3) 0.3258(3) 0.0332(14) Uani 1 1 d . . . . .
C7 C 1.5442(6) 0.5954(3) 0.4127(4) 0.0408(17) Uani 1 1 d . . . . .
C8 C 1.4958(7) 0.5634(4) 0.4704(5) 0.058(2) Uani 1 1 d . . . . .
H8A H 1.426078 0.543207 0.442479 0.086 Uiso 1 1 calc R U . . .
H8C H 1.479342 0.591577 0.506278 0.086 Uiso 1 1 calc R U . . .
H8B H 1.551013 0.534853 0.499181 0.086 Uiso 1 1 calc R U . . .
C9 C 1.5587(8) 0.5526(4) 0.3515(5) 0.062(2) Uani 1 1 d . . . . .
H9A H 1.610716 0.521480 0.376322 0.093 Uiso 1 1 calc R U . . .
H9B H 1.589339 0.573316 0.314681 0.093 Uiso 1 1 calc R U . . .
H9C H 1.485177 0.535752 0.324201 0.093 Uiso 1 1 calc R U . . .
C10 C 1.6587(7) 0.6203(4) 0.4557(6) 0.076(3) Uani 1 1 d . . . . .
H10D H 1.649330 0.650020 0.492251 0.114 Uiso 1 1 calc R U . . .
H10E H 1.693329 0.638056 0.418881 0.114 Uiso 1 1 calc R U . . .
H10F H 1.707433 0.589022 0.483788 0.114 Uiso 1 1 calc R U . . .
C11 C 1.4592(6) 0.8065(3) 0.3282(4) 0.0401(17) Uani 1 1 d . . . . .
H11A H 1.411979 0.827111 0.282154 0.048 Uiso 1 1 calc R U . . .
H11B H 1.538770 0.808479 0.327383 0.048 Uiso 1 1 calc R U . . .
C12 C 1.3458(6) 0.8643(3) 0.3988(4) 0.0368(17) Uani 1 1 d . . . . .
C13 C 1.4477(5) 0.8361(3) 0.4006(4) 0.0328(15) Uani 1 1 d . . . . .
C14 C 1.5345(5) 0.8330(3) 0.4687(4) 0.0364(15) Uani 1 1 d . . . . .
H14 H 1.601724 0.812988 0.468690 0.044 Uiso 1 1 calc R U . . .
C15 C 1.5279(6) 0.8579(3) 0.5371(4) 0.0373(16) Uani 1 1 d . . . . .
C16 C 1.4284(5) 0.8867(3) 0.5346(4) 0.0347(16) Uani 1 1 d . . . . .
H16 H 1.421812 0.904712 0.580296 0.042 Uiso 1 1 calc R U . . .
C17 C 1.3378(6) 0.8905(3) 0.4681(4) 0.0348(16) Uani 1 1 d . . . . .
C18 C 1.6265(6) 0.8541(3) 0.6124(4) 0.0482(17) Uani 1 1 d D U . . .
C19 C 1.7258(9) 0.8201(7) 0.6027(7) 0.077(4) Uani 0.786(12) 1 d D U P A 1
H19A H 1.754787 0.839147 0.563925 0.115 Uiso 0.786(12) 1 calc R U P A 1
H19B H 1.785360 0.818663 0.651947 0.115 Uiso 0.786(12) 1 calc R U P A 1
H19C H 1.701650 0.780337 0.585870 0.115 Uiso 0.786(12) 1 calc R U P A 1
C20 C 1.6666(10) 0.9161(5) 0.6397(7) 0.069(3) Uani 0.786(12) 1 d D U P A 1
H20A H 1.602890 0.938798 0.646288 0.103 Uiso 0.786(12) 1 calc R U P A 1
H20B H 1.726118 0.914025 0.688939 0.103 Uiso 0.786(12) 1 calc R U P A 1
H20C H 1.696360 0.935084 0.601184 0.103 Uiso 0.786(12) 1 calc R U P A 1
C21 C 1.5832(9) 0.8233(6) 0.6733(5) 0.064(3) Uani 0.786(12) 1 d D U P A 1
H21A H 1.518549 0.844778 0.680471 0.097 Uiso 0.786(12) 1 calc R U P A 1
H21B H 1.559828 0.783516 0.656087 0.097 Uiso 0.786(12) 1 calc R U P A 1
H21C H 1.643537 0.821842 0.722164 0.097 Uiso 0.786(12) 1 calc R U P A 1
C19X C 1.660(4) 0.7898(10) 0.623(3) 0.074(10) Uani 0.214(12) 1 d D U P A 2
H19D H 1.678074 0.775578 0.577301 0.111 Uiso 0.214(12) 1 calc R U P A 2
H19E H 1.725639 0.785424 0.668378 0.111 Uiso 0.214(12) 1 calc R U P A 2
H19F H 1.596474 0.767210 0.630729 0.111 Uiso 0.214(12) 1 calc R U P A 2
C20X C 1.728(3) 0.8908(18) 0.606(2) 0.072(10) Uani 0.214(12) 1 d D U P A 2
H20D H 1.706371 0.931944 0.599495 0.109 Uiso 0.214(12) 1 calc R U P A 2
H20E H 1.790867 0.886205 0.653611 0.109 Uiso 0.214(12) 1 calc R U P A 2
H20F H 1.752040 0.877471 0.562117 0.109 Uiso 0.214(12) 1 calc R U P A 2
C21X C 1.598(3) 0.8747(19) 0.6853(16) 0.067(9) Uani 0.214(12) 1 d D U P A 2
H21D H 1.576862 0.915928 0.679817 0.100 Uiso 0.214(12) 1 calc R U P A 2
H21E H 1.535649 0.851525 0.692411 0.100 Uiso 0.214(12) 1 calc R U P A 2
H21F H 1.664813 0.869740 0.730060 0.100 Uiso 0.214(12) 1 calc R U P A 2
C22 C 1.2288(6) 0.9214(3) 0.4679(4) 0.0387(16) Uani 1 1 d . . . . .
H22A H 1.193272 0.938207 0.416234 0.046 Uiso 1 1 calc R U . . .
H22B H 1.246099 0.953722 0.505662 0.046 Uiso 1 1 calc R U . . .
C23 C 1.0610(5) 0.8513(3) 0.4325(4) 0.0314(15) Uani 1 1 d . . . . .
C24 C 1.1465(5) 0.8787(3) 0.4885(4) 0.0347(16) Uani 1 1 d . . . . .
C25 C 1.1619(5) 0.8640(3) 0.5655(4) 0.0354(16) Uani 1 1 d . . . . .
H25 H 1.219627 0.883014 0.604251 0.042 Uiso 1 1 calc R U . . .
C26 C 1.0953(5) 0.8223(3) 0.5876(4) 0.0376(15) Uani 1 1 d . . . . .
C27 C 1.0133(5) 0.7937(3) 0.5290(4) 0.0359(16) Uani 1 1 d . . . . .
H27 H 0.968189 0.764389 0.542583 0.043 Uiso 1 1 calc R U . . .
C28 C 0.9957(5) 0.8070(3) 0.4513(4) 0.0331(15) Uani 1 1 d . . . . .
C29 C 1.1136(6) 0.8088(3) 0.6737(4) 0.0441(18) Uani 1 1 d . . . . .
C30 C 1.2370(6) 0.7918(4) 0.7108(4) 0.053(2) Uani 1 1 d . . . . .
H30A H 1.249118 0.783976 0.765746 0.080 Uiso 1 1 calc R U . . .
H30B H 1.286201 0.823846 0.704810 0.080 Uiso 1 1 calc R U . . .
H30C H 1.254666 0.756765 0.685651 0.080 Uiso 1 1 calc R U . . .
C31 C 1.0852(7) 0.8642(4) 0.7120(4) 0.054(2) Uani 1 1 d . . . . .
H31A H 1.004893 0.873443 0.690123 0.082 Uiso 1 1 calc R U . . .
H31B H 1.130906 0.896761 0.702780 0.082 Uiso 1 1 calc R U . . .
H31C H 1.101618 0.857744 0.767620 0.082 Uiso 1 1 calc R U . . .
C32 C 1.0379(7) 0.7596(4) 0.6854(4) 0.062(2) Uani 1 1 d . . . . .
H32A H 0.958624 0.771517 0.665534 0.093 Uiso 1 1 calc R U . . .
H32B H 1.055250 0.750816 0.740533 0.093 Uiso 1 1 calc R U . . .
H32C H 1.050881 0.724832 0.657806 0.093 Uiso 1 1 calc R U . . .
C33 C 0.9138(5) 0.7695(3) 0.3908(4) 0.0343(15) Uani 1 1 d . . . . .
H33A H 0.887762 0.791412 0.341775 0.041 Uiso 1 1 calc R U . . .
H33B H 0.846987 0.760089 0.408156 0.041 Uiso 1 1 calc R U . . .
C34 C 1.0295(5) 0.7109(3) 0.3228(3) 0.0303(15) Uani 1 1 d . . . . .
C35 C 0.9719(5) 0.7131(3) 0.3779(3) 0.0309(15) Uani 1 1 d . . . . .
C36 C 0.9728(5) 0.6656(3) 0.4249(4) 0.0348(15) Uani 1 1 d . . . . .
H36 H 0.932965 0.668025 0.462391 0.042 Uiso 1 1 calc R U . . .
C37 C 1.0298(5) 0.6142(3) 0.4193(4) 0.0361(16) Uani 1 1 d . . . . .
C38 C 1.0853(5) 0.6129(3) 0.3629(4) 0.0390(17) Uani 1 1 d . . . . .
H38 H 1.124280 0.578243 0.357228 0.047 Uiso 1 1 calc R U . . .
C39 C 1.0868(5) 0.6592(3) 0.3147(4) 0.0335(15) Uani 1 1 d . . . . .
C40 C 1.0319(6) 0.5608(3) 0.4708(5) 0.0486(19) Uani 1 1 d . . . . .
C41 C 0.9783(8) 0.5736(4) 0.5354(5) 0.071(3) Uani 1 1 d . . . . .
H41A H 0.897821 0.582204 0.512923 0.107 Uiso 1 1 calc R U . . .
H41B H 1.015839 0.607324 0.565286 0.107 Uiso 1 1 calc R U . . .
H41C H 0.986956 0.539585 0.569240 0.107 Uiso 1 1 calc R U . . .
C42 C 0.9659(10) 0.5114(4) 0.4212(6) 0.095(4) Uani 1 1 d . . . . .
H42A H 0.963371 0.477748 0.453986 0.142 Uiso 1 1 calc R U . . .
H42B H 1.003179 0.500222 0.382446 0.142 Uiso 1 1 calc R U . . .
H42C H 0.888780 0.524507 0.395418 0.142 Uiso 1 1 calc R U . . .
C43 C 1.1538(7) 0.5418(4) 0.5099(6) 0.079(3) Uani 1 1 d . . . . .
H43A H 1.153609 0.507294 0.541786 0.118 Uiso 1 1 calc R U . . .
H43B H 1.194676 0.573509 0.542389 0.118 Uiso 1 1 calc R U . . .
H43C H 1.191041 0.532290 0.470493 0.118 Uiso 1 1 calc R U . . .
C44 C 1.1503(5) 0.6537(3) 0.2548(4) 0.0384(16) Uani 1 1 d . . . . .
H44A H 1.115949 0.679936 0.210974 0.046 Uiso 1 1 calc R U . . .
H44B H 1.143983 0.613186 0.235096 0.046 Uiso 1 1 calc R U . . .
C45 C 1.2433(7) 0.7635(4) 0.1568(4) 0.061(2) Uani 1 1 d . . . . .
H45A H 1.315405 0.778796 0.152890 0.091 Uiso 1 1 calc R U . . .
H45B H 1.181162 0.786834 0.124431 0.091 Uiso 1 1 calc R U . . .
H45C H 1.234695 0.722852 0.139369 0.091 Uiso 1 1 calc R U . . .
C46 C 0.9672(6) 0.9170(3) 0.3320(4) 0.0469(18) Uani 1 1 d . . . . .
H46A H 0.950209 0.922873 0.276254 0.070 Uiso 1 1 calc R U . . .
H46B H 1.005637 0.951576 0.359062 0.070 Uiso 1 1 calc R U . . .
H46C H 0.896702 0.910715 0.345252 0.070 Uiso 1 1 calc R U . . .
Zn2 Zn 0.69193(6) 0.74494(3) 0.07678(4) 0.03365(19) Uani 1 1 d . . . . .
O5 O 0.6439(4) 0.69396(19) 0.1656(2) 0.0360(10) Uani 1 1 d . . . . .
O6 O 0.8464(3) 0.71119(18) 0.1176(2) 0.0320(10) Uani 1 1 d . . . . .
O7 O 0.7533(3) 0.77155(18) -0.0246(2) 0.0343(10) Uani 1 1 d . . . . .
O8 O 0.5433(3) 0.7439(2) 0.0122(2) 0.0365(10) Uani 1 1 d . . . . .
C47 C 0.6196(6) 0.6341(3) 0.1541(3) 0.0328(15) Uani 1 1 d . . . . .
C48 C 0.7065(6) 0.5947(3) 0.1822(4) 0.0366(16) Uani 1 1 d . . . . .
C49 C 0.6812(6) 0.5359(3) 0.1728(4) 0.0395(17) Uani 1 1 d . . . . .
H49 H 0.739871 0.508165 0.190977 0.047 Uiso 1 1 calc R U . . .
C50 C 0.5713(6) 0.5164(3) 0.1370(4) 0.0453(19) Uani 1 1 d . . . . .
C51 C 0.4888(6) 0.5575(3) 0.1080(4) 0.0467(19) Uani 1 1 d . . . . .
H51 H 0.414463 0.544776 0.081957 0.056 Uiso 1 1 calc R U . . .
C52 C 0.5107(6) 0.6169(3) 0.1154(4) 0.0368(16) Uani 1 1 d . . . . .
C53 C 0.5430(7) 0.4508(3) 0.1286(5) 0.062(2) Uani 1 1 d D U . . .
C54 C 0.6384(15) 0.4118(7) 0.1604(17) 0.102(7) Uani 0.65(3) 1 d D U P B 1
H54A H 0.679197 0.424368 0.212756 0.153 Uiso 0.65(3) 1 calc R U P B 1
H54B H 0.610647 0.371905 0.162007 0.153 Uiso 0.65(3) 1 calc R U P B 1
H54C H 0.689384 0.412880 0.127969 0.153 Uiso 0.65(3) 1 calc R U P B 1
C55 C 0.459(2) 0.4409(7) 0.1817(9) 0.081(5) Uani 0.65(3) 1 d D U P B 1
H55A H 0.392502 0.466027 0.163237 0.121 Uiso 0.65(3) 1 calc R U P B 1
H55B H 0.435034 0.400019 0.178589 0.121 Uiso 0.65(3) 1 calc R U P B 1
H55C H 0.498675 0.450733 0.235318 0.121 Uiso 0.65(3) 1 calc R U P B 1
C56 C 0.4719(15) 0.4367(12) 0.0478(8) 0.041(4) Uani 0.65(3) 1 d D U P B 1
H56A H 0.410352 0.465131 0.031543 0.062 Uiso 0.65(3) 1 calc R U P B 1
H56B H 0.518867 0.438433 0.012635 0.062 Uiso 0.65(3) 1 calc R U P B 1
H56C H 0.440130 0.397458 0.046673 0.062 Uiso 0.65(3) 1 calc R U P B 1
C54X C 0.647(2) 0.4199(12) 0.109(3) 0.081(8) Uani 0.35(3) 1 d D U P B 2
H54D H 0.716768 0.428377 0.149648 0.122 Uiso 0.35(3) 1 calc R U P B 2
H54E H 0.634612 0.377661 0.105161 0.122 Uiso 0.35(3) 1 calc R U P B 2
H54F H 0.653366 0.434729 0.059576 0.122 Uiso 0.35(3) 1 calc R U P B 2
C55X C 0.538(4) 0.4215(17) 0.2033(14) 0.109(10) Uani 0.35(3) 1 d D U P B 2
H55D H 0.601778 0.434652 0.246007 0.164 Uiso 0.35(3) 1 calc R U P B 2
H55E H 0.466954 0.432142 0.213840 0.164 Uiso 0.35(3) 1 calc R U P B 2
H55F H 0.541346 0.379109 0.198036 0.164 Uiso 0.35(3) 1 calc R U P B 2
C56X C 0.446(3) 0.432(3) 0.0597(17) 0.057(10) Uani 0.35(3) 1 d D U P B 2
H56D H 0.453073 0.452155 0.013378 0.086 Uiso 0.35(3) 1 calc R U P B 2
H56E H 0.448680 0.390113 0.052804 0.086 Uiso 0.35(3) 1 calc R U P B 2
H56F H 0.374288 0.443146 0.068607 0.086 Uiso 0.35(3) 1 calc R U P B 2
C57 C 0.4202(6) 0.6607(3) 0.0744(4) 0.0392(16) Uani 1 1 d . . . . .
H57A H 0.345974 0.648517 0.079505 0.047 Uiso 1 1 calc R U . . .
H57B H 0.438426 0.699625 0.098409 0.047 Uiso 1 1 calc R U . . .
C58 C 0.4800(5) 0.7046(3) -0.0354(4) 0.0304(15) Uani 1 1 d . . . . .
C59 C 0.4145(5) 0.6641(3) -0.0098(4) 0.0334(15) Uani 1 1 d . . . . .
C60 C 0.3469(5) 0.6237(3) -0.0615(4) 0.0375(16) Uani 1 1 d . . . . .
C61 C 0.3409(5) 0.6227(3) -0.1398(4) 0.0378(16) Uani 1 1 d . . . . .
C62 C 0.4059(5) 0.6642(3) -0.1642(4) 0.0341(16) Uani 1 1 d . . . . .
H62 H 0.402979 0.665021 -0.217168 0.041 Uiso 1 1 calc R U . . .
C63 C 0.4745(5) 0.7043(3) -0.1149(4) 0.0327(15) Uani 1 1 d . . . . .
C64 C 0.2711(6) 0.5784(4) -0.1950(4) 0.0515(18) Uani 1 1 d . U . . .
C65 C 0.2057(9) 0.5372(4) -0.1564(5) 0.080(3) Uani 1 1 d . U . . .
H65A H 0.162142 0.509362 -0.194560 0.120 Uiso 1 1 calc R U . . .
H65B H 0.154292 0.560004 -0.135607 0.120 Uiso 1 1 calc R U . . .
H65C H 0.259128 0.515954 -0.114470 0.120 Uiso 1 1 calc R U . . .
C66 C 0.1897(10) 0.6072(5) -0.2603(6) 0.116(4) Uani 1 1 d . U . . .
H66A H 0.154624 0.578019 -0.299483 0.173 Uiso 1 1 calc R U . . .
H66B H 0.228986 0.636268 -0.282706 0.173 Uiso 1 1 calc R U . . .
H66C H 0.131250 0.626394 -0.242354 0.173 Uiso 1 1 calc R U . . .
C67 C 0.3477(10) 0.5411(6) -0.2267(9) 0.138(5) Uani 1 1 d . U . . .
H67A H 0.404342 0.522350 -0.184027 0.206 Uiso 1 1 calc R U . . .
H67B H 0.385589 0.565617 -0.255889 0.206 Uiso 1 1 calc R U . . .
H67C H 0.302851 0.511201 -0.260663 0.206 Uiso 1 1 calc R U . . .
C68 C 0.5453(5) 0.7470(3) -0.1449(4) 0.0357(15) Uani 1 1 d . . . . .
H68A H 0.557463 0.782914 -0.113302 0.043 Uiso 1 1 calc R U . . .
H68B H 0.504878 0.757780 -0.198720 0.043 Uiso 1 1 calc R U . . .
C69 C 0.7553(5) 0.7299(3) -0.0808(4) 0.0312(15) Uani 1 1 d . . . . .
C70 C 0.6592(5) 0.7198(3) -0.1419(4) 0.0323(15) Uani 1 1 d . . . . .
C71 C 0.6671(5) 0.6804(3) -0.1982(4) 0.0351(16) Uani 1 1 d . . . . .
H71 H 0.602296 0.673677 -0.240704 0.042 Uiso 1 1 calc R U . . .
C72 C 0.7667(6) 0.6500(3) -0.1949(4) 0.0363(16) Uani 1 1 d . . . . .
C73 C 0.8583(5) 0.6599(3) -0.1311(4) 0.0353(16) Uani 1 1 d . . . . .
H73 H 0.926153 0.638985 -0.126798 0.042 Uiso 1 1 calc R U . . .
C74 C 0.8561(5) 0.6989(3) -0.0729(4) 0.0331(15) Uani 1 1 d . . . . .
C75 C 0.7722(6) 0.6087(4) -0.2605(4) 0.0478(17) Uani 1 1 d D U . . .
C76 C 0.6842(12) 0.5613(6) -0.2690(11) 0.071(4) Uani 0.694(18) 1 d D U P C 1
H76A H 0.609395 0.579066 -0.278481 0.106 Uiso 0.694(18) 1 calc R U P C 1
H76B H 0.684886 0.536013 -0.312492 0.106 Uiso 0.694(18) 1 calc R U P C 1
H76C H 0.701431 0.538082 -0.221663 0.106 Uiso 0.694(18) 1 calc R U P C 1
C77 C 0.7497(18) 0.6441(7) -0.3352(7) 0.088(5) Uani 0.694(18) 1 d D U P C 1
H77A H 0.807215 0.674531 -0.328822 0.131 Uiso 0.694(18) 1 calc R U P C 1
H77B H 0.752703 0.618163 -0.377546 0.131 Uiso 0.694(18) 1 calc R U P C 1
H77C H 0.674787 0.662073 -0.346941 0.131 Uiso 0.694(18) 1 calc R U P C 1
C78 C 0.8874(10) 0.5800(7) -0.2459(8) 0.061(4) Uani 0.694(18) 1 d D U P C 1
H78A H 0.945414 0.610192 -0.240282 0.091 Uiso 0.694(18) 1 calc R U P C 1
H78B H 0.903842 0.556759 -0.198650 0.091 Uiso 0.694(18) 1 calc R U P C 1
H78C H 0.887297 0.554689 -0.289479 0.091 Uiso 0.694(18) 1 calc R U P C 1
C76X C 0.6530(18) 0.593(2) -0.309(2) 0.080(9) Uani 0.306(18) 1 d D U P C 2
H76D H 0.612044 0.628258 -0.330938 0.121 Uiso 0.306(18) 1 calc R U P C 2
H76E H 0.657194 0.566565 -0.350853 0.121 Uiso 0.306(18) 1 calc R U P C 2
H76F H 0.613116 0.573172 -0.276552 0.121 Uiso 0.306(18) 1 calc R U P C 2
C77X C 0.834(3) 0.6406(13) -0.3103(16) 0.061(7) Uani 0.306(18) 1 d D U P C 2
H77D H 0.792337 0.675879 -0.331963 0.091 Uiso 0.306(18) 1 calc R U P C 2
H77E H 0.910188 0.651362 -0.278541 0.091 Uiso 0.306(18) 1 calc R U P C 2
H77F H 0.840115 0.614973 -0.352216 0.091 Uiso 0.306(18) 1 calc R U P C 2
C78X C 0.835(3) 0.5545(11) -0.2268(16) 0.071(8) Uani 0.306(18) 1 d D U P C 2
H78D H 0.911867 0.564924 -0.195721 0.106 Uiso 0.306(18) 1 calc R U P C 2
H78E H 0.795787 0.534854 -0.194204 0.106 Uiso 0.306(18) 1 calc R U P C 2
H78F H 0.839864 0.528248 -0.268504 0.106 Uiso 0.306(18) 1 calc R U P C 2
C79 C 0.9574(5) 0.7037(3) -0.0012(4) 0.0354(15) Uani 1 1 d . . . . .
H79A H 1.028120 0.701924 -0.016239 0.042 Uiso 1 1 calc R U . . .
H79B H 0.955275 0.741704 0.024318 0.042 Uiso 1 1 calc R U . . .
C80 C 0.8970(5) 0.6593(3) 0.1093(4) 0.0325(15) Uani 1 1 d . . . . .
C81 C 0.9561(5) 0.6547(3) 0.0546(3) 0.0312(15) Uani 1 1 d . . . . .
C82 C 1.0111(6) 0.6023(3) 0.0490(4) 0.0398(17) Uani 1 1 d . . . . .
H82 H 1.050635 0.599245 0.011397 0.048 Uiso 1 1 calc R U . . .
C83 C 1.0105(6) 0.5546(3) 0.0962(4) 0.0409(17) Uani 1 1 d . . . . .
C84 C 0.9485(6) 0.5607(3) 0.1494(4) 0.0390(17) Uani 1 1 d . . . . .
H84 H 0.944547 0.528443 0.181366 0.047 Uiso 1 1 calc R U . . .
C85 C 0.8931(5) 0.6115(3) 0.1572(3) 0.0315(15) Uani 1 1 d . . . . .
C86 C 1.0708(8) 0.4977(4) 0.0918(5) 0.062(2) Uani 1 1 d . U . . .
C87 C 1.1278(7) 0.4972(4) 0.0283(5) 0.064(2) Uani 1 1 d . U . . .
H87A H 1.070250 0.495845 -0.021889 0.096 Uiso 1 1 calc R U . . .
H87B H 1.176553 0.462761 0.034077 0.096 Uiso 1 1 calc R U . . .
H87C H 1.173499 0.532508 0.031614 0.096 Uiso 1 1 calc R U . . .
C88 C 1.1573(12) 0.4868(6) 0.1693(6) 0.129(5) Uani 1 1 d . U . . .
H88A H 1.215172 0.517303 0.179303 0.193 Uiso 1 1 calc R U . . .
H88B H 1.192858 0.448664 0.168546 0.193 Uiso 1 1 calc R U . . .
H88C H 1.119684 0.487242 0.209989 0.193 Uiso 1 1 calc R U . . .
C89 C 0.9852(10) 0.4463(4) 0.0779(7) 0.099(3) Uani 1 1 d . U . . .
H89A H 0.956068 0.442259 0.122496 0.149 Uiso 1 1 calc R U . . .
H89B H 1.023293 0.410084 0.070927 0.149 Uiso 1 1 calc R U . . .
H89C H 0.922512 0.454004 0.031664 0.149 Uiso 1 1 calc R U . . .
C90 C 0.8270(5) 0.6141(3) 0.2158(3) 0.0360(16) Uani 1 1 d . . . . .
H90A H 0.864179 0.588767 0.260118 0.043 Uiso 1 1 calc R U . . .
H90B H 0.828058 0.654507 0.234999 0.043 Uiso 1 1 calc R U . . .
C91 C 0.6348(7) 0.7148(4) 0.2374(4) 0.055(2) Uani 1 1 d . . . . .
H91A H 0.556040 0.712073 0.238155 0.082 Uiso 1 1 calc R U . . .
H91B H 0.659401 0.755604 0.244320 0.082 Uiso 1 1 calc R U . . .
H91C H 0.682637 0.691208 0.279336 0.082 Uiso 1 1 calc R U . . .
C92 C 0.7874(6) 0.8287(3) -0.0429(4) 0.0473(18) Uani 1 1 d . . . . .
H92A H 0.733875 0.842741 -0.090753 0.071 Uiso 1 1 calc R U . . .
H92B H 0.863138 0.826475 -0.049598 0.071 Uiso 1 1 calc R U . . .
H92C H 0.788315 0.855750 -0.000895 0.071 Uiso 1 1 calc R U . . .
O9 O 1.0271(4) 0.8392(2) 0.1800(3) 0.0470(13) Uani 1 1 d . . . . .
C93 C 1.0240(7) 0.8870(3) 0.1316(5) 0.057(2) Uani 1 1 d . . . . .
H93A H 0.956417 0.910773 0.129547 0.068 Uiso 1 1 calc R U . . .
H93B H 1.016370 0.872609 0.078812 0.068 Uiso 1 1 calc R U . . .
C94 C 1.1252(9) 0.9242(5) 0.1566(6) 0.093(4) Uani 1 1 d . . . . .
H94A H 1.119561 0.955958 0.119522 0.139 Uiso 1 1 calc R U . . .
H94B H 1.192659 0.900831 0.159475 0.139 Uiso 1 1 calc R U . . .
H94C H 1.130806 0.940567 0.207518 0.139 Uiso 1 1 calc R U . . .
Zn3 Zn 0.91561(7) 0.78024(3) 0.17943(4) 0.03458(19) Uani 1 1 d . . . . .
O10 O 0.7616(4) 0.8076(2) 0.1483(3) 0.0438(12) Uani 1 1 d . . . . .
C95 C 0.7165(7) 0.8631(3) 0.1542(5) 0.056(2) Uani 1 1 d . . . . .
H95A H 0.734700 0.889309 0.116164 0.068 Uiso 1 1 calc R U . . .
H95B H 0.753591 0.878982 0.206184 0.068 Uiso 1 1 calc R U . . .
C96 C 0.5931(7) 0.8635(4) 0.1414(5) 0.068(3) Uani 1 1 d . . . . .
H96A H 0.555896 0.843473 0.092959 0.103 Uiso 1 1 calc R U . . .
H96B H 0.566266 0.903848 0.138742 0.103 Uiso 1 1 calc R U . . .
H96C H 0.575148 0.843363 0.184126 0.103 Uiso 1 1 calc R U . . .
N1 N 1.4030(8) 0.6704(5) 0.6193(5) 0.100(3) Uani 1 1 d D U . . .
C97 C 1.3561(7) 0.6951(4) 0.5664(4) 0.055(2) Uani 1 1 d D U . . .
C98 C 1.2941(7) 0.7270(3) 0.4977(4) 0.0517(19) Uani 1 1 d D U . . .
H98A H 1.259339 0.699275 0.456495 0.078 Uiso 1 1 calc R U . . .
H98B H 1.346085 0.752469 0.481063 0.078 Uiso 1 1 calc R U . . .
H98C H 1.235058 0.750568 0.509395 0.078 Uiso 1 1 calc R U . . .
N2 N 0.6697(19) 0.4667(6) -0.0634(17) 0.093(7) Uani 0.64(4) 1 d D U P D 1
C99 C 0.665(2) 0.5147(6) -0.0514(13) 0.053(4) Uani 0.64(4) 1 d D U P D 1
C100 C 0.6664(7) 0.5766(3) -0.0359(5) 0.057(2) Uani 1 1 d D U . . .
H10G H 0.604268 0.595519 -0.074728 0.085 Uiso 0.64(4) 1 calc R U P D 1
H10H H 0.738433 0.593274 -0.037814 0.085 Uiso 0.64(4) 1 calc R U P D 1
H10I H 0.657112 0.582989 0.015397 0.085 Uiso 0.64(4) 1 calc R U P D 1
H10J H 0.672104 0.610164 -0.068000 0.085 Uiso 0.36(4) 1 calc R U P D 2
H10K H 0.735146 0.573828 0.007579 0.085 Uiso 0.36(4) 1 calc R U P D 2
H10L H 0.600867 0.581578 -0.016368 0.085 Uiso 0.36(4) 1 calc R U P D 2
N2X N 0.625(4) 0.4815(15) -0.113(3) 0.109(11) Uani 0.36(4) 1 d D U P D 2
C99X C 0.653(4) 0.5235(12) -0.082(2) 0.065(8) Uani 0.36(4) 1 d D U P D 2
N3 N 0.9152(17) 0.3056(10) 0.0795(15) 0.147(8) Uani 0.74(3) 1 d D U P E 1
C101 C 0.8182(16) 0.3079(8) 0.0508(12) 0.104(6) Uani 0.74(3) 1 d D U P E 1
C102 C 0.6976(16) 0.3186(9) 0.0159(13) 0.115(6) Uani 0.74(3) 1 d D U P E 1
H10A H 0.685404 0.335201 -0.035676 0.172 Uiso 0.74(3) 1 calc R U P E 1
H10B H 0.670308 0.345910 0.047995 0.172 Uiso 0.74(3) 1 calc R U P E 1
H10C H 0.656195 0.281700 0.011904 0.172 Uiso 0.74(3) 1 calc R U P E 1
N3X N 0.875(3) 0.281(3) 0.089(3) 0.109(12) Uani 0.26(3) 1 d D U P E 2
C10X C 0.779(4) 0.268(2) 0.060(3) 0.101(10) Uani 0.26(3) 1 d D U P E 2
C11X C 0.686(5) 0.291(3) -0.005(4) 0.136(16) Uani 0.26(3) 1 d D U P E 2
H11C H 0.688771 0.273518 -0.053073 0.204 Uiso 0.26(3) 1 calc R U P E 2
H11D H 0.693427 0.333853 -0.007917 0.204 Uiso 0.26(3) 1 calc R U P E 2
H11E H 0.613201 0.282273 0.004320 0.204 Uiso 0.26(3) 1 calc R U P E 2
N4 N 0.7096(7) 0.8969(4) 0.3623(6) 0.088(3) Uani 1 1 d D U . . .
C103 C 0.6441(7) 0.9284(4) 0.3689(6) 0.064(2) Uani 1 1 d D U . . .
C104 C 0.5604(9) 0.9690(4) 0.3807(7) 0.093(4) Uani 1 1 d D U . . .
H10M H 0.499781 0.973773 0.332441 0.140 Uiso 1 1 calc R U . . .
H10N H 0.596257 1.006852 0.397031 0.140 Uiso 1 1 calc R U . . .
H10O H 0.528904 0.953854 0.420623 0.140 Uiso 1 1 calc R U . . .

loop_
_atom_site_aniso_label
_atom_site_aniso_U_11
_atom_site_aniso_U_22
_atom_site_aniso_U_33
_atom_site_aniso_U_23
_atom_site_aniso_U_13
_atom_site_aniso_U_12
Zn1 0.0370(4) 0.0333(4) 0.0323(4) 0.0032(3) 0.0043(3) 0.0047(4)
O1 0.047(3) 0.040(3) 0.027(2) 0.0028(19) 0.011(2) 0.010(2)
O2 0.032(2) 0.033(3) 0.028(2) -0.0026(19) 0.0001(18) 0.0057(19)
O3 0.036(3) 0.032(3) 0.040(3) 0.001(2) 0.008(2) 0.010(2)
O4 0.041(3) 0.036(3) 0.041(3) 0.003(2) 0.009(2) 0.000(2)
C1 0.034(4) 0.038(4) 0.025(3) 0.000(3) 0.009(3) 0.011(3)
C2 0.030(4) 0.034(4) 0.030(3) -0.006(3) 0.003(3) 0.005(3)
C3 0.036(4) 0.029(4) 0.035(4) -0.007(3) 0.009(3) -0.001(3)
C4 0.036(4) 0.034(4) 0.031(4) -0.003(3) 0.010(3) 0.001(3)
C5 0.031(4) 0.045(4) 0.030(3) -0.008(3) 0.010(3) -0.007(3)
C6 0.038(4) 0.038(4) 0.027(3) -0.005(3) 0.014(3) 0.000(3)
C7 0.035(4) 0.045(4) 0.039(4) 0.002(3) 0.006(3) 0.009(3)
C8 0.062(5) 0.051(5) 0.060(5) 0.014(4) 0.018(4) 0.020(4)
C9 0.072(6) 0.056(5) 0.060(5) 0.009(4) 0.022(5) 0.028(4)
C10 0.049(5) 0.069(6) 0.086(7) 0.013(5) -0.016(5) 0.005(5)
C11 0.043(4) 0.040(4) 0.044(4) 0.000(3) 0.023(3) -0.004(3)
C12 0.039(4) 0.021(3) 0.054(5) -0.003(3) 0.020(4) -0.012(3)
C13 0.033(4) 0.028(4) 0.040(4) -0.002(3) 0.015(3) -0.002(3)
C14 0.032(4) 0.034(4) 0.047(4) -0.001(3) 0.017(3) -0.001(3)
C15 0.035(4) 0.030(4) 0.044(4) 0.002(3) 0.007(3) -0.002(3)
C16 0.031(4) 0.030(4) 0.046(4) -0.008(3) 0.016(3) -0.006(3)
C17 0.035(4) 0.025(4) 0.047(4) -0.001(3) 0.016(3) -0.004(3)
C18 0.042(4) 0.051(4) 0.048(4) -0.006(3) 0.007(3) 0.004(3)
C19 0.050(6) 0.106(10) 0.060(7) -0.024(7) -0.006(5) 0.026(7)
C20 0.054(7) 0.069(6) 0.070(8) -0.024(5) -0.005(6) -0.010(5)
C21 0.064(6) 0.080(8) 0.037(5) 0.006(5) -0.003(4) 0.005(6)
C19X 0.07(2) 0.056(9) 0.08(2) -0.012(14) -0.004(19) 0.010(12)
C20X 0.040(15) 0.091(19) 0.07(2) -0.001(19) -0.010(13) -0.017(14)
C21X 0.061(19) 0.08(2) 0.048(14) -0.033(15) -0.003(12) -0.012(17)
C22 0.040(4) 0.030(4) 0.045(4) -0.010(3) 0.011(3) -0.001(3)
C23 0.027(3) 0.032(4) 0.033(4) -0.001(3) 0.005(3) 0.014(3)
C24 0.032(4) 0.026(4) 0.045(4) -0.010(3) 0.010(3) 0.005(3)
C25 0.030(4) 0.037(4) 0.036(4) -0.007(3) 0.005(3) 0.002(3)
C26 0.037(4) 0.037(4) 0.035(4) -0.008(3) 0.005(3) 0.007(3)
C27 0.031(4) 0.039(4) 0.038(4) 0.001(3) 0.009(3) 0.003(3)
C28 0.028(3) 0.033(4) 0.036(4) -0.003(3) 0.005(3) 0.009(3)
C29 0.048(4) 0.048(5) 0.033(4) -0.002(3) 0.007(3) 0.002(3)
C30 0.047(5) 0.064(5) 0.043(4) -0.001(4) 0.003(3) 0.010(4)
C31 0.054(5) 0.064(5) 0.042(4) -0.016(4) 0.009(4) 0.004(4)
C32 0.065(5) 0.074(6) 0.041(4) 0.002(4) 0.006(4) -0.011(5)
C33 0.026(3) 0.037(4) 0.038(4) -0.001(3) 0.005(3) 0.000(3)
C34 0.030(3) 0.026(4) 0.027(3) -0.002(3) -0.004(3) -0.001(3)
C35 0.027(3) 0.030(4) 0.029(3) -0.008(3) -0.003(3) -0.006(3)
C36 0.029(4) 0.038(4) 0.032(4) -0.005(3) 0.001(3) -0.006(3)
C37 0.025(3) 0.040(4) 0.035(4) -0.001(3) -0.004(3) -0.007(3)
C38 0.032(4) 0.028(4) 0.043(4) 0.000(3) -0.010(3) -0.003(3)
C39 0.026(3) 0.034(4) 0.034(4) -0.010(3) -0.001(3) -0.001(3)
C40 0.046(5) 0.037(4) 0.058(5) 0.010(4) 0.007(4) -0.002(3)
C41 0.074(6) 0.077(7) 0.069(6) 0.030(5) 0.030(5) 0.010(5)
C42 0.135(10) 0.056(6) 0.087(8) 0.008(5) 0.023(7) -0.043(6)
C43 0.064(6) 0.076(7) 0.097(8) 0.050(6) 0.023(5) 0.021(5)
C44 0.036(4) 0.033(4) 0.040(4) -0.010(3) 0.001(3) 0.003(3)
C45 0.082(6) 0.069(6) 0.031(4) 0.007(4) 0.016(4) 0.025(5)
C46 0.049(5) 0.037(4) 0.050(5) 0.003(3) 0.005(4) 0.017(3)
Zn2 0.0341(4) 0.0298(4) 0.0355(4) -0.0041(3) 0.0076(3) -0.0023(3)
O5 0.044(3) 0.033(3) 0.035(3) -0.007(2) 0.018(2) -0.009(2)
O6 0.033(2) 0.031(2) 0.028(2) -0.0036(19) 0.0021(19) -0.003(2)
O7 0.036(2) 0.023(2) 0.042(3) 0.002(2) 0.009(2) -0.0030(19)
O8 0.033(2) 0.036(3) 0.041(3) -0.001(2) 0.012(2) -0.003(2)
C47 0.040(4) 0.035(4) 0.026(3) -0.001(3) 0.012(3) -0.006(3)
C48 0.043(4) 0.038(4) 0.024(3) 0.000(3) 0.004(3) -0.010(3)
C49 0.040(4) 0.039(4) 0.030(4) 0.003(3) -0.004(3) -0.005(3)
C50 0.049(5) 0.039(4) 0.037(4) 0.008(3) -0.004(3) -0.014(4)
C51 0.042(4) 0.047(5) 0.041(4) 0.011(3) -0.003(3) -0.015(4)
C52 0.038(4) 0.044(4) 0.027(4) 0.000(3) 0.008(3) -0.008(3)
C53 0.073(5) 0.037(4) 0.060(4) 0.013(4) -0.009(3) -0.020(4)
C54 0.090(9) 0.033(8) 0.138(17) 0.027(10) -0.040(9) -0.015(6)
C55 0.156(14) 0.042(9) 0.043(8) 0.003(6) 0.028(9) -0.041(9)
C56 0.052(9) 0.027(8) 0.046(5) 0.005(6) 0.017(5) -0.004(8)
C54X 0.063(11) 0.033(14) 0.12(2) 0.026(15) -0.008(12) -0.011(9)
C55X 0.16(3) 0.08(2) 0.064(11) 0.031(13) 0.001(12) -0.02(2)
C56X 0.056(12) 0.051(18) 0.059(12) 0.004(15) 0.008(12) -0.025(15)
C57 0.034(4) 0.050(4) 0.036(4) 0.004(3) 0.014(3) -0.001(3)
C58 0.021(3) 0.030(4) 0.037(4) 0.004(3) 0.004(3) 0.007(3)
C59 0.029(4) 0.034(4) 0.035(4) 0.003(3) 0.007(3) 0.004(3)
C60 0.028(4) 0.044(4) 0.038(4) 0.007(3) 0.007(3) 0.007(3)
C61 0.026(4) 0.041(4) 0.041(4) 0.000(3) 0.001(3) 0.004(3)
C62 0.030(4) 0.036(4) 0.034(4) 0.007(3) 0.007(3) 0.010(3)
C63 0.023(3) 0.028(4) 0.044(4) 0.007(3) 0.005(3) 0.009(3)
C64 0.049(5) 0.058(5) 0.045(4) -0.005(3) 0.008(3) -0.016(3)
C65 0.092(7) 0.070(6) 0.067(6) 0.009(4) 0.006(5) -0.033(5)
C66 0.115(8) 0.113(9) 0.075(7) 0.032(6) -0.040(6) -0.065(6)
C67 0.108(8) 0.137(10) 0.183(13) -0.120(9) 0.067(8) -0.049(6)
C68 0.031(3) 0.036(4) 0.037(4) 0.009(3) 0.006(3) 0.000(3)
C69 0.034(4) 0.030(4) 0.031(3) 0.007(3) 0.012(3) -0.002(3)
C70 0.030(3) 0.033(4) 0.035(4) 0.012(3) 0.011(3) 0.004(3)
C71 0.032(4) 0.042(4) 0.026(3) 0.010(3) 0.001(3) 0.000(3)
C72 0.039(4) 0.045(4) 0.026(3) 0.007(3) 0.012(3) 0.004(3)
C73 0.027(4) 0.046(4) 0.033(4) 0.008(3) 0.009(3) 0.004(3)
C74 0.029(3) 0.037(4) 0.033(4) 0.005(3) 0.009(3) -0.004(3)
C75 0.041(4) 0.068(5) 0.032(4) -0.009(3) 0.007(3) 0.003(3)
C76 0.055(7) 0.067(8) 0.094(12) -0.039(7) 0.026(7) 0.000(6)
C77 0.119(14) 0.113(11) 0.039(7) 0.007(6) 0.035(8) 0.037(9)
C78 0.055(6) 0.070(9) 0.064(8) -0.022(7) 0.028(6) 0.009(5)
C76X 0.058(10) 0.11(2) 0.063(19) -0.044(16) 0.006(9) -0.024(12)
C77X 0.049(14) 0.094(17) 0.046(15) -0.002(11) 0.023(12) 0.013(12)
C78X 0.102(19) 0.051(13) 0.059(16) -0.023(9) 0.022(13) 0.013(12)
C79 0.027(3) 0.043(4) 0.036(4) -0.001(3) 0.009(3) -0.001(3)
C80 0.029(4) 0.030(4) 0.032(4) -0.005(3) 0.000(3) -0.004(3)
C81 0.026(3) 0.033(4) 0.028(3) -0.001(3) -0.003(3) -0.001(3)
C82 0.037(4) 0.050(5) 0.030(4) -0.005(3) 0.006(3) 0.000(3)
C83 0.054(5) 0.033(4) 0.030(4) -0.002(3) 0.003(3) 0.004(3)
C84 0.048(4) 0.030(4) 0.030(4) 0.003(3) -0.002(3) -0.002(3)
C85 0.031(4) 0.033(4) 0.022(3) -0.003(3) -0.005(3) -0.009(3)
C86 0.087(6) 0.044(4) 0.051(5) -0.002(4) 0.015(4) 0.020(4)
C87 0.068(6) 0.050(5) 0.076(5) -0.013(4) 0.024(4) 0.011(4)
C88 0.156(10) 0.131(10) 0.073(5) 0.003(6) -0.008(6) 0.117(8)
C89 0.154(9) 0.038(5) 0.141(10) -0.011(5) 0.098(7) 0.000(5)
C90 0.042(4) 0.037(4) 0.021(3) 0.000(3) -0.003(3) -0.006(3)
C91 0.068(5) 0.056(5) 0.047(5) -0.013(4) 0.028(4) 0.000(4)
C92 0.051(4) 0.033(4) 0.054(4) 0.008(4) 0.008(3) -0.009(4)
O9 0.046(3) 0.042(3) 0.045(3) 0.010(2) 0.000(2) 0.001(2)
C93 0.061(5) 0.051(5) 0.048(5) 0.017(4) 0.001(4) -0.014(4)
C94 0.080(7) 0.082(8) 0.095(8) 0.027(6) -0.007(6) -0.028(6)
Zn3 0.0353(4) 0.0276(4) 0.0325(4) 0.0014(3) -0.0034(3) -0.0007(3)
O10 0.042(3) 0.035(3) 0.048(3) -0.006(2) 0.004(2) 0.000(2)
C95 0.052(5) 0.044(5) 0.066(5) -0.013(4) 0.005(4) 0.012(4)
C96 0.067(6) 0.059(6) 0.075(6) -0.002(5) 0.015(5) 0.015(5)
N1 0.095(6) 0.139(9) 0.057(5) 0.022(5) 0.006(4) 0.027(6)
C97 0.060(5) 0.061(5) 0.044(4) -0.004(3) 0.016(4) -0.001(4)
C98 0.057(5) 0.053(5) 0.045(4) -0.005(3) 0.014(3) 0.004(4)
N2 0.100(13) 0.059(6) 0.133(17) -0.002(9) 0.058(12) 0.009(8)
C99 0.058(9) 0.056(5) 0.059(10) 0.009(7) 0.036(9) -0.002(7)
C100 0.060(5) 0.055(4) 0.051(5) 0.007(4) 0.010(4) -0.008(4)
N2X 0.12(2) 0.078(15) 0.11(2) -0.024(14) 0.014(19) -0.020(15)
C99X 0.070(14) 0.058(11) 0.073(16) 0.001(10) 0.032(15) -0.012(11)
N3 0.130(10) 0.105(15) 0.224(18) -0.029(13) 0.079(13) 0.017(12)
C101 0.130(10) 0.064(11) 0.140(15) -0.049(10) 0.074(11) -0.004(11)
C102 0.122(9) 0.093(14) 0.141(15) -0.051(11) 0.058(11) -0.050(11)
N3X 0.092(17) 0.11(3) 0.16(3) -0.05(2) 0.090(16) -0.019(18)
C10X 0.098(16) 0.09(2) 0.14(2) -0.055(17) 0.082(15) -0.025(15)
C11X 0.12(2) 0.13(3) 0.17(3) -0.03(3) 0.06(2) -0.04(3)
N4 0.068(5) 0.073(6) 0.142(8) -0.010(5) 0.059(5) -0.006(4)
C103 0.053(5) 0.054(5) 0.096(7) -0.002(5) 0.038(5) -0.017(4)
C104 0.108(9) 0.045(6) 0.145(10) 0.006(6) 0.067(8) 0.007(5)

loop_
_atom_type_symbol
_atom_type_description
_atom_type_scat_dispersion_real
_atom_type_scat_dispersion_imag
_atom_type_scat_source
C C 0.0033 0.0016 'International Tables Vol C Tables 4.2.6.8 and 6.1.1.4'
H H 0.0000 0.0000 'International Tables Vol C Tables 4.2.6.8 and 6.1.1.4'
N N 0.0061 0.0033 'International Tables Vol C Tables 4.2.6.8 and 6.1.1.4'
O O 0.0106 0.0060 'International Tables Vol C Tables 4.2.6.8 and 6.1.1.4'
Zn Zn 0.2839 1.4301 'International Tables Vol C Tables 4.2.6.8 and 6.1.1.4'

loop_
_geom_angle_atom_site_label_1
_geom_angle_atom_site_label_2
_geom_angle_atom_site_label_3
_geom_angle
_geom_angle_site_symmetry_1
_geom_angle_site_symmetry_3
_geom_angle_publ_flag
O4 Zn1 O9 128.3(2) . . ?
O4 Zn1 O2 151.59(18) . . ?
O9 Zn1 O2 80.03(18) . . ?
O4 Zn1 O1 91.30(19) . . ?
O9 Zn1 O1 93.69(18) . . ?
O2 Zn1 O1 87.88(17) . . ?
O4 Zn1 O3 88.52(18) . . ?
O9 Zn1 O3 98.26(19) . . ?
O2 Zn1 O3 85.14(17) . . ?
O1 Zn1 O3 164.90(16) . . ?
C1 O1 C45 113.5(5) . . ?
C1 O1 Zn1 120.3(3) . . ?
C45 O1 Zn1 126.2(4) . . ?
C34 O2 Zn3 128.9(4) . . ?
C34 O2 Zn1 133.7(4) . . ?
Zn3 O2 Zn1 97.33(18) . . ?
C23 O3 C46 114.5(5) . . ?
C23 O3 Zn1 119.9(3) . . ?
C46 O3 Zn1 124.8(4) . . ?
C12 O4 Zn1 136.4(4) . . ?
C6 C1 C2 122.9(6) . . ?
C6 C1 O1 118.7(6) . . ?
C2 C1 O1 118.3(6) . . ?
C3 C2 C1 117.3(6) . . ?
C3 C2 C44 120.6(6) . . ?
C1 C2 C44 121.8(6) . . ?
C2 C3 C4 122.6(6) . . ?
C2 C3 H3 118.7 . . ?
C4 C3 H3 118.7 . . ?
C5 C4 C3 116.9(6) . . ?
C5 C4 C7 123.1(6) . . ?
C3 C4 C7 120.0(6) . . ?
C4 C5 C6 122.7(6) . . ?
C4 C5 H5 118.7 . . ?
C6 C5 H5 118.7 . . ?
C5 C6 C1 117.2(6) . . ?
C5 C6 C11 120.7(6) . . ?
C1 C6 C11 121.9(6) . . ?
C10 C7 C9 109.1(7) . . ?
C10 C7 C8 108.7(7) . . ?
C9 C7 C8 109.7(6) . . ?
C10 C7 C4 111.6(6) . . ?
C9 C7 C4 107.7(6) . . ?
C8 C7 C4 110.0(6) . . ?
C7 C8 H8A 109.5 . . ?
C7 C8 H8C 109.5 . . ?
H8A C8 H8C 109.5 . . ?
C7 C8 H8B 109.5 . . ?
H8A C8 H8B 109.5 . . ?
H8C C8 H8B 109.5 . . ?
C7 C9 H9A 109.5 . . ?
C7 C9 H9B 109.5 . . ?
H9A C9 H9B 109.5 . . ?
C7 C9 H9C 109.5 . . ?
H9A C9 H9C 109.5 . . ?
H9B C9 H9C 109.5 . . ?
C7 C10 H10D 109.5 . . ?
C7 C10 H10E 109.5 . . ?
H10D C10 H10E 109.5 . . ?
C7 C10 H10F 109.5 . . ?
H10D C10 H10F 109.5 . . ?
H10E C10 H10F 109.5 . . ?
C6 C11 C13 110.5(5) . . ?
C6 C11 H11A 109.6 . . ?
C13 C11 H11A 109.6 . . ?
C6 C11 H11B 109.6 . . ?
C13 C11 H11B 109.6 . . ?
H11A C11 H11B 108.1 . . ?
O4 C12 C13 121.7(6) . . ?
O4 C12 C17 120.5(6) . . ?
C13 C12 C17 117.7(6) . . ?
C14 C13 C12 120.0(6) . . ?
C14 C13 C11 120.4(6) . . ?
C12 C13 C11 119.5(6) . . ?
C13 C14 C15 123.0(6) . . ?
C13 C14 H14 118.5 . . ?
C15 C14 H14 118.5 . . ?
C16 C15 C14 116.6(6) . . ?
C16 C15 C18 121.4(6) . . ?
C14 C15 C18 121.9(6) . . ?
C15 C16 C17 122.8(6) . . ?
C15 C16 H16 118.6 . . ?
C17 C16 H16 118.6 . . ?
C16 C17 C12 119.7(6) . . ?
C16 C17 C22 121.4(6) . . ?
C12 C17 C22 118.9(6) . . ?
C19 C18 C21 108.2(9) . . ?
C19X C18 C21X 108(2) . . ?
C19 C18 C20 108.6(8) . . ?
C21 C18 C20 110.0(8) . . ?
C19X C18 C20X 110(2) . . ?
C21X C18 C20X 106.7(19) . . ?
C19 C18 C15 112.7(7) . . ?
C19X C18 C15 106.3(16) . . ?
C21 C18 C15 108.1(6) . . ?
C21X C18 C15 115.1(15) . . ?
C20 C18 C15 109.2(7) . . ?
C20X C18 C15 110.9(16) . . ?
C18 C19 H19A 109.5 . . ?
C18 C19 H19B 109.5 . . ?
H19A C19 H19B 109.5 . . ?
C18 C19 H19C 109.5 . . ?
H19A C19 H19C 109.5 . . ?
H19B C19 H19C 109.5 . . ?
C18 C20 H20A 109.5 . . ?
C18 C20 H20B 109.5 . . ?
H20A C20 H20B 109.5 . . ?
C18 C20 H20C 109.5 . . ?
H20A C20 H20C 109.5 . . ?
H20B C20 H20C 109.5 . . ?
C18 C21 H21A 109.5 . . ?
C18 C21 H21B 109.5 . . ?
H21A C21 H21B 109.5 . . ?
C18 C21 H21C 109.5 . . ?
H21A C21 H21C 109.5 . . ?
H21B C21 H21C 109.5 . . ?
C18 C19X H19D 109.5 . . ?
C18 C19X H19E 109.5 . . ?
H19D C19X H19E 109.5 . . ?
C18 C19X H19F 109.5 . . ?
H19D C19X H19F 109.5 . . ?
H19E C19X H19F 109.5 . . ?
C18 C20X H20D 109.5 . . ?
C18 C20X H20E 109.5 . . ?
H20D C20X H20E 109.5 . . ?
C18 C20X H20F 109.5 . . ?
H20D C20X H20F 109.5 . . ?
H20E C20X H20F 109.5 . . ?
C18 C21X H21D 109.5 . . ?
C18 C21X H21E 109.5 . . ?
H21D C21X H21E 109.5 . . ?
C18 C21X H21F 109.5 . . ?
H21D C21X H21F 109.5 . . ?
H21E C21X H21F 109.5 . . ?
C17 C22 C24 110.6(5) . . ?
C17 C22 H22A 109.5 . . ?
C24 C22 H22A 109.5 . . ?
C17 C22 H22B 109.5 . . ?
C24 C22 H22B 109.5 . . ?
H22A C22 H22B 108.1 . . ?
C24 C23 C28 121.5(6) . . ?
C24 C23 O3 120.3(6) . . ?
C28 C23 O3 118.2(6) . . ?
C23 C24 C25 118.5(6) . . ?
C23 C24 C22 122.0(6) . . ?
C25 C24 C22 119.4(6) . . ?
C26 C25 C24 122.2(6) . . ?
C26 C25 H25 118.9 . . ?
C24 C25 H25 118.9 . . ?
C25 C26 C27 117.5(6) . . ?
C25 C26 C29 120.1(6) . . ?
C27 C26 C29 122.4(6) . . ?
C28 C27 C26 122.0(6) . . ?
C28 C27 H27 119.0 . . ?
C26 C27 H27 119.0 . . ?
C27 C28 C23 118.2(6) . . ?
C27 C28 C33 118.7(6) . . ?
C23 C28 C33 122.9(6) . . ?
C32 C29 C30 109.1(6) . . ?
C32 C29 C31 108.6(6) . . ?
C30 C29 C31 110.0(6) . . ?
C32 C29 C26 112.0(6) . . ?
C30 C29 C26 109.3(6) . . ?
C31 C29 C26 107.9(6) . . ?
C29 C30 H30A 109.5 . . ?
C29 C30 H30B 109.5 . . ?
H30A C30 H30B 109.5 . . ?
C29 C30 H30C 109.5 . . ?
H30A C30 H30C 109.5 . . ?
H30B C30 H30C 109.5 . . ?
C29 C31 H31A 109.5 . . ?
C29 C31 H31B 109.5 . . ?
H31A C31 H31B 109.5 . . ?
C29 C31 H31C 109.5 . . ?
H31A C31 H31C 109.5 . . ?
H31B C31 H31C 109.5 . . ?
C29 C32 H32A 109.5 . . ?
C29 C32 H32B 109.5 . . ?
H32A C32 H32B 109.5 . . ?
C29 C32 H32C 109.5 . . ?
H32A C32 H32C 109.5 . . ?
H32B C32 H32C 109.5 . . ?
C28 C33 C35 110.1(5) . . ?
C28 C33 H33A 109.6 . . ?
C35 C33 H33A 109.6 . . ?
C28 C33 H33B 109.6 . . ?
C35 C33 H33B 109.6 . . ?
H33A C33 H33B 108.2 . . ?
O2 C34 C35 121.1(6) . . ?
O2 C34 C39 120.0(6) . . ?
C35 C34 C39 118.9(6) . . ?
C36 C35 C34 120.2(6) . . ?
C36 C35 C33 119.5(6) . . ?
C34 C35 C33 120.2(6) . . ?
C35 C36 C37 122.4(6) . . ?
C35 C36 H36 118.8 . . ?
C37 C36 H36 118.8 . . ?
C38 C37 C36 116.2(6) . . ?
C38 C37 C40 120.4(6) . . ?
C36 C37 C40 123.4(6) . . ?
C39 C38 C37 123.4(7) . . ?
C39 C38 H38 118.3 . . ?
C37 C38 H38 118.3 . . ?
C38 C39 C34 118.8(6) . . ?
C38 C39 C44 119.6(6) . . ?
C34 C39 C44 121.6(6) . . ?
C42 C40 C43 110.3(8) . . ?
C42 C40 C41 108.4(7) . . ?
C43 C40 C41 106.7(7) . . ?
C42 C40 C37 108.8(7) . . ?
C43 C40 C37 110.5(6) . . ?
C41 C40 C37 112.2(6) . . ?
C40 C41 H41A 109.5 . . ?
C40 C41 H41B 109.5 . . ?
H41A C41 H41B 109.5 . . ?
C40 C41 H41C 109.5 . . ?
H41A C41 H41C 109.5 . . ?
H41B C41 H41C 109.5 . . ?
C40 C42 H42A 109.5 . . ?
C40 C42 H42B 109.5 . . ?
H42A C42 H42B 109.5 . . ?
C40 C42 H42C 109.5 . . ?
H42A C42 H42C 109.5 . . ?
H42B C42 H42C 109.5 . . ?
C40 C43 H43A 109.5 . . ?
C40 C43 H43B 109.5 . . ?
H43A C43 H43B 109.5 . . ?
C40 C43 H43C 109.5 . . ?
H43A C43 H43C 109.5 . . ?
H43B C43 H43C 109.5 . . ?
C39 C44 C2 111.0(5) . . ?
C39 C44 H44A 109.4 . . ?
C2 C44 H44A 109.4 . . ?
C39 C44 H44B 109.4 . . ?
C2 C44 H44B 109.4 . . ?
H44A C44 H44B 108.0 . . ?
O1 C45 H45A 109.5 . . ?
O1 C45 H45B 109.5 . . ?
H45A C45 H45B 109.5 . . ?
O1 C45 H45C 109.5 . . ?
H45A C45 H45C 109.5 . . ?
H45B C45 H45C 109.5 . . ?
O3 C46 H46A 109.5 . . ?
O3 C46 H46B 109.5 . . ?
H46A C46 H46B 109.5 . . ?
O3 C46 H46C 109.5 . . ?
H46A C46 H46C 109.5 . . ?
H46B C46 H46C 109.5 . . ?
O8 Zn2 O10 125.9(2) . . ?
O8 Zn2 O6 152.73(19) . . ?
O10 Zn2 O6 81.30(17) . . ?
O8 Zn2 O5 91.55(18) . . ?
O10 Zn2 O5 93.74(18) . . ?
O6 Zn2 O5 87.44(17) . . ?
O8 Zn2 O7 89.69(17) . . ?
O10 Zn2 O7 98.80(18) . . ?
O6 Zn2 O7 83.99(16) . . ?
O5 Zn2 O7 163.54(15) . . ?
C47 O5 C91 113.2(5) . . ?
C47 O5 Zn2 120.0(3) . . ?
C91 O5 Zn2 126.8(4) . . ?
C80 O6 Zn3 128.2(4) . . ?
C80 O6 Zn2 135.5(4) . . ?
Zn3 O6 Zn2 96.30(18) . . ?
C69 O7 C92 112.6(5) . . ?
C69 O7 Zn2 119.1(3) . . ?
C92 O7 Zn2 128.3(4) . . ?
C58 O8 Zn2 134.3(4) . . ?
C48 C47 C52 122.6(6) . . ?
C48 C47 O5 118.2(6) . . ?
C52 C47 O5 119.2(6) . . ?
C49 C48 C47 117.9(6) . . ?
C49 C48 C90 119.9(6) . . ?
C47 C48 C90 122.0(6) . . ?
C48 C49 C50 121.5(7) . . ?
C48 C49 H49 119.2 . . ?
C50 C49 H49 119.2 . . ?
C51 C50 C49 118.1(6) . . ?
C51 C50 C53 120.5(6) . . ?
C49 C50 C53 121.3(7) . . ?
C50 C51 C52 122.2(6) . . ?
C50 C51 H51 118.9 . . ?
C52 C51 H51 118.9 . . ?
C47 C52 C51 117.5(6) . . ?
C47 C52 C57 121.9(6) . . ?
C51 C52 C57 120.3(6) . . ?
C54 C53 C56 115.5(14) . . ?
C56X C53 C55X 112(2) . . ?
C54 C53 C50 115.1(9) . . ?
C56 C53 C50 110.9(12) . . ?
C56X C53 C50 117(2) . . ?
C55X C53 C50 113.9(16) . . ?
C56X C53 C54X 101(2) . . ?
C55X C53 C54X 104.4(17) . . ?
C50 C53 C54X 106.3(12) . . ?
C54 C53 C55 105.2(12) . . ?
C56 C53 C55 104.6(10) . . ?
C50 C53 C55 104.0(8) . . ?
C53 C54 H54A 109.5 . . ?
C53 C54 H54B 109.5 . . ?
H54A C54 H54B 109.5 . . ?
C53 C54 H54C 109.5 . . ?
H54A C54 H54C 109.5 . . ?
H54B C54 H54C 109.5 . . ?
C53 C55 H55A 109.5 . . ?
C53 C55 H55B 109.5 . . ?
H55A C55 H55B 109.5 . . ?
C53 C55 H55C 109.5 . . ?
H55A C55 H55C 109.5 . . ?
H55B C55 H55C 109.5 . . ?
C53 C56 H56A 109.5 . . ?
C53 C56 H56B 109.5 . . ?
H56A C56 H56B 109.5 . . ?
C53 C56 H56C 109.5 . . ?
H56A C56 H56C 109.5 . . ?
H56B C56 H56C 109.5 . . ?
C53 C54X H54D 109.5 . . ?
C53 C54X H54E 109.5 . . ?
H54D C54X H54E 109.5 . . ?
C53 C54X H54F 109.5 . . ?
H54D C54X H54F 109.5 . . ?
H54E C54X H54F 109.5 . . ?
C53 C55X H55D 109.5 . . ?
C53 C55X H55E 109.5 . . ?
H55D C55X H55E 109.5 . . ?
C53 C55X H55F 109.5 . . ?
H55D C55X H55F 109.5 . . ?
H55E C55X H55F 109.5 . . ?
C53 C56X H56D 109.5 . . ?
C53 C56X H56E 109.5 . . ?
H56D C56X H56E 109.5 . . ?
C53 C56X H56F 109.5 . . ?
H56D C56X H56F 109.5 . . ?
H56E C56X H56F 109.5 . . ?
C59 C57 C52 109.8(5) . . ?
C59 C57 H57A 109.7 . . ?
C52 C57 H57A 109.7 . . ?
C59 C57 H57B 109.7 . . ?
C52 C57 H57B 109.7 . . ?
H57A C57 H57B 108.2 . . ?
O8 C58 C59 121.6(6) . . ?
O8 C58 C63 120.3(6) . . ?
C59 C58 C63 118.1(6) . . ?
C58 C59 C60 120.4(6) . . ?
C58 C59 C57 120.5(6) . . ?
C60 C59 C57 119.0(6) . . ?
C61 C60 C59 122.2(6) . . ?
C62 C61 C60 116.3(6) . . ?
C62 C61 C64 121.3(6) . . ?
C60 C61 C64 122.3(6) . . ?
C63 C62 C61 123.2(6) . . ?
C63 C62 H62 118.4 . . ?
C61 C62 H62 118.4 . . ?
C62 C63 C58 119.8(6) . . ?
C62 C63 C68 120.3(6) . . ?
C58 C63 C68 119.8(6) . . ?
C66 C64 C67 107.9(10) . . ?
C66 C64 C61 111.0(7) . . ?
C67 C64 C61 109.4(7) . . ?
C66 C64 C65 108.3(7) . . ?
C67 C64 C65 107.3(9) . . ?
C61 C64 C65 112.8(7) . . ?
C64 C65 H65A 109.5 . . ?
C64 C65 H65B 109.5 . . ?
H65A C65 H65B 109.5 . . ?
C64 C65 H65C 109.5 . . ?
H65A C65 H65C 109.5 . . ?
H65B C65 H65C 109.5 . . ?
C64 C66 H66A 109.5 . . ?
C64 C66 H66B 109.5 . . ?
H66A C66 H66B 109.5 . . ?
C64 C66 H66C 109.5 . . ?
H66A C66 H66C 109.5 . . ?
H66B C66 H66C 109.5 . . ?
C64 C67 H67A 109.5 . . ?
C64 C67 H67B 109.5 . . ?
H67A C67 H67B 109.5 . . ?
C64 C67 H67C 109.5 . . ?
H67A C67 H67C 109.5 . . ?
H67B C67 H67C 109.5 . . ?
C63 C68 C70 110.3(5) . . ?
C63 C68 H68A 109.6 . . ?
C70 C68 H68A 109.6 . . ?
C63 C68 H68B 109.6 . . ?
C70 C68 H68B 109.6 . . ?
H68A C68 H68B 108.1 . . ?
C70 C69 O7 120.1(5) . . ?
C70 C69 C74 121.8(6) . . ?
O7 C69 C74 118.1(5) . . ?
C71 C70 C69 117.9(6) . . ?
C71 C70 C68 120.0(6) . . ?
C69 C70 C68 121.9(6) . . ?
C70 C71 C72 122.7(6) . . ?
C70 C71 H71 118.6 . . ?
C72 C71 H71 118.6 . . ?
C73 C72 C71 116.8(6) . . ?
C73 C72 C75 122.6(6) . . ?
C71 C72 C75 120.6(6) . . ?
C72 C73 C74 123.3(6) . . ?
C72 C73 H73 118.4 . . ?
C74 C73 H73 118.4 . . ?
C73 C74 C69 117.4(6) . . ?
C73 C74 C79 120.1(6) . . ?
C69 C74 C79 122.4(6) . . ?
C76 C75 C78 108.5(9) . . ?
C78X C75 C76X 110(2) . . ?
C78X C75 C77X 110.2(17) . . ?
C76X C75 C77X 109.9(17) . . ?
C76 C75 C77 110.4(10) . . ?
C78 C75 C77 107.7(9) . . ?
C78X C75 C72 109.3(12) . . ?
C76 C75 C72 109.3(7) . . ?
C78 C75 C72 112.4(7) . . ?
C76X C75 C72 110.0(14) . . ?
C77X C75 C72 107.7(13) . . ?
C77 C75 C72 108.6(8) . . ?
C75 C76 H76A 109.5 . . ?
C75 C76 H76B 109.5 . . ?
H76A C76 H76B 109.5 . . ?
C75 C76 H76C 109.5 . . ?
H76A C76 H76C 109.5 . . ?
H76B C76 H76C 109.5 . . ?
C75 C77 H77A 109.5 . . ?
C75 C77 H77B 109.5 . . ?
H77A C77 H77B 109.5 . . ?
C75 C77 H77C 109.5 . . ?
H77A C77 H77C 109.5 . . ?
H77B C77 H77C 109.5 . . ?
C75 C78 H78A 109.5 . . ?
C75 C78 H78B 109.5 . . ?
H78A C78 H78B 109.5 . . ?
C75 C78 H78C 109.5 . . ?
H78A C78 H78C 109.5 . . ?
H78B C78 H78C 109.5 . . ?
C75 C76X H76D 109.5 . . ?
C75 C76X H76E 109.5 . . ?
H76D C76X H76E 109.5 . . ?
C75 C76X H76F 109.5 . . ?
H76D C76X H76F 109.5 . . ?
H76E C76X H76F 109.5 . . ?
C75 C77X H77D 109.5 . . ?
C75 C77X H77E 109.5 . . ?
H77D C77X H77E 109.5 . . ?
C75 C77X H77F 109.5 . . ?
H77D C77X H77F 109.5 . . ?
H77E C77X H77F 109.5 . . ?
C75 C78X H78D 109.5 . . ?
C75 C78X H78E 109.5 . . ?
H78D C78X H78E 109.5 . . ?
C75 C78X H78F 109.5 . . ?
H78D C78X H78F 109.5 . . ?
H78E C78X H78F 109.5 . . ?
C81 C79 C74 110.5(5) . . ?
C81 C79 H79A 109.6 . . ?
C74 C79 H79A 109.6 . . ?
C81 C79 H79B 109.6 . . ?
C74 C79 H79B 109.6 . . ?
H79A C79 H79B 108.1 . . ?
O6 C80 C81 119.5(6) . . ?
O6 C80 C85 120.6(6) . . ?
C81 C80 C85 119.9(6) . . ?
C80 C81 C82 118.8(6) . . ?
C80 C81 C79 121.8(6) . . ?
C82 C81 C79 119.3(6) . . ?
C83 C82 C81 122.8(6) . . ?
C83 C82 H82 118.6 . . ?
C81 C82 H82 118.6 . . ?
C82 C83 C84 116.5(6) . . ?
C82 C83 C86 123.7(7) . . ?
C84 C83 C86 119.8(6) . . ?
C85 C84 C83 122.9(6) . . ?
C85 C84 H84 118.6 . . ?
C83 C84 H84 118.6 . . ?
C84 C85 C80 119.1(6) . . ?
C84 C85 C90 119.3(6) . . ?
C80 C85 C90 121.6(6) . . ?
C87 C86 C83 113.1(7) . . ?
C87 C86 C88 110.1(9) . . ?
C83 C86 C88 108.6(7) . . ?
C87 C86 C89 108.4(7) . . ?
C83 C86 C89 109.8(7) . . ?
C88 C86 C89 106.7(9) . . ?
C86 C87 H87A 109.5 . . ?
C86 C87 H87B 109.5 . . ?
H87A C87 H87B 109.5 . . ?
C86 C87 H87C 109.5 . . ?
H87A C87 H87C 109.5 . . ?
H87B C87 H87C 109.5 . . ?
C86 C88 H88A 109.5 . . ?
C86 C88 H88B 109.5 . . ?
H88A C88 H88B 109.5 . . ?
C86 C88 H88C 109.5 . . ?
H88A C88 H88C 109.5 . . ?
H88B C88 H88C 109.5 . . ?
C86 C89 H89A 109.5 . . ?
C86 C89 H89B 109.5 . . ?
H89A C89 H89B 109.5 . . ?
C86 C89 H89C 109.5 . . ?
H89A C89 H89C 109.5 . . ?
H89B C89 H89C 109.5 . . ?
C48 C90 C85 112.1(5) . . ?
C48 C90 H90A 109.2 . . ?
C85 C90 H90A 109.2 . . ?
C48 C90 H90B 109.2 . . ?
C85 C90 H90B 109.2 . . ?
H90A C90 H90B 107.9 . . ?
O5 C91 H91A 109.5 . . ?
O5 C91 H91B 109.5 . . ?
H91A C91 H91B 109.5 . . ?
O5 C91 H91C 109.5 . . ?
H91A C91 H91C 109.5 . . ?
H91B C91 H91C 109.5 . . ?
O7 C92 H92A 109.5 . . ?
O7 C92 H92B 109.5 . . ?
H92A C92 H92B 109.5 . . ?
O7 C92 H92C 109.5 . . ?
H92A C92 H92C 109.5 . . ?
H92B C92 H92C 109.5 . . ?
C93 O9 Zn3 131.0(4) . . ?
C93 O9 Zn1 127.5(4) . . ?
Zn3 O9 Zn1 100.2(2) . . ?
O9 C93 C94 113.2(7) . . ?
O9 C93 H93A 108.9 . . ?
C94 C93 H93A 108.9 . . ?
O9 C93 H93B 108.9 . . ?
C94 C93 H93B 108.9 . . ?
H93A C93 H93B 107.8 . . ?
C93 C94 H94A 109.5 . . ?
C93 C94 H94B 109.5 . . ?
H94A C94 H94B 109.5 . . ?
C93 C94 H94C 109.5 . . ?
H94A C94 H94C 109.5 . . ?
H94B C94 H94C 109.5 . . ?
O10 Zn3 O9 114.7(2) . . ?
O10 Zn3 O2 137.5(2) . . ?
O9 Zn3 O2 81.68(18) . . ?
O10 Zn3 O6 82.35(18) . . ?
O9 Zn3 O6 138.8(2) . . ?
O2 Zn3 O6 111.62(17) . . ?
O10 Zn3 Zn2 40.73(13) . . ?
O9 Zn3 Zn2 136.93(14) . . ?
O2 Zn3 Zn2 141.35(13) . . ?
O6 Zn3 Zn2 41.97(12) . . ?
C95 O10 Zn3 130.8(4) . . ?
C95 O10 Zn2 127.3(4) . . ?
Zn3 O10 Zn2 99.4(2) . . ?
O10 C95 C96 114.2(7) . . ?
O10 C95 H95A 108.7 . . ?
C96 C95 H95A 108.7 . . ?
O10 C95 H95B 108.7 . . ?
C96 C95 H95B 108.7 . . ?
H95A C95 H95B 107.6 . . ?
C95 C96 H96A 109.5 . . ?
C95 C96 H96B 109.5 . . ?
H96A C96 H96B 109.5 . . ?
C95 C96 H96C 109.5 . . ?
H96A C96 H96C 109.5 . . ?
H96B C96 H96C 109.5 . . ?
N1 C97 C98 179.5(11) . . ?
C97 C98 H98A 109.5 . . ?
C97 C98 H98B 109.5 . . ?
H98A C98 H98B 109.5 . . ?
C97 C98 H98C 109.5 . . ?
H98A C98 H98C 109.5 . . ?
H98B C98 H98C 109.5 . . ?
N2 C99 C100 177(2) . . ?
C99 C100 H10G 109.5 . . ?
C99 C100 H10H 109.5 . . ?
H10G C100 H10H 109.5 . . ?
C99 C100 H10I 109.5 . . ?
H10G C100 H10I 109.5 . . ?
H10H C100 H10I 109.5 . . ?
C99X C100 H10J 109.5 . . ?
C99X C100 H10K 109.5 . . ?
H10J C100 H10K 109.5 . . ?
C99X C100 H10L 109.5 . . ?
H10J C100 H10L 109.5 . . ?
H10K C100 H10L 109.5 . . ?
N2X C99X C100 167(5) . . ?
N3 C101 C102 173(2) . . ?
C101 C102 H10A 109.5 . . ?
C101 C102 H10B 109.5 . . ?
H10A C102 H10B 109.5 . . ?
C101 C102 H10C 109.5 . . ?
H10A C102 H10C 109.5 . . ?
H10B C102 H10C 109.5 . . ?
N3X C10X C11X 136(4) . . ?
C10X C11X H11C 109.5 . . ?
C10X C11X H11D 109.5 . . ?
H11C C11X H11D 109.5 . . ?
C10X C11X H11E 109.5 . . ?
H11C C11X H11E 109.5 . . ?
H11D C11X H11E 109.5 . . ?
N4 C103 C104 177.8(12) . . ?
C103 C104 H10M 109.5 . . ?
C103 C104 H10N 109.5 . . ?
H10M C104 H10N 109.5 . . ?
C103 C104 H10O 109.5 . . ?
H10M C104 H10O 109.5 . . ?
H10N C104 H10O 109.5 . . ?

loop_
_geom_bond_atom_site_label_1
_geom_bond_atom_site_label_2
_geom_bond_distance
_geom_bond_site_symmetry_2
_geom_bond_publ_flag
Zn1 O4 1.870(5) . ?
Zn1 O9 1.970(5) . ?
Zn1 O2 2.005(4) . ?
Zn1 O1 2.200(4) . ?
Zn1 O3 2.241(4) . ?
O1 C1 1.423(7) . ?
O1 C45 1.438(8) . ?
O2 C34 1.360(7) . ?
O2 Zn3 1.979(4) . ?
O3 C23 1.407(8) . ?
O3 C46 1.433(8) . ?
O4 C12 1.335(8) . ?
C1 C6 1.390(9) . ?
C1 C2 1.392(9) . ?
C2 C3 1.373(9) . ?
C2 C44 1.522(9) . ?
C3 C4 1.410(9) . ?
C3 H3 0.9500 . ?
C4 C5 1.388(9) . ?
C4 C7 1.537(9) . ?
C5 C6 1.388(9) . ?
C5 H5 0.9500 . ?
C6 C11 1.516(9) . ?
C7 C10 1.516(11) . ?
C7 C9 1.531(10) . ?
C7 C8 1.535(10) . ?
C8 H8A 0.9800 . ?
C8 H8C 0.9800 . ?
C8 H8B 0.9800 . ?
C9 H9A 0.9800 . ?
C9 H9B 0.9800 . ?
C9 H9C 0.9800 . ?
C10 H10D 0.9800 . ?
C10 H10E 0.9800 . ?
C10 H10F 0.9800 . ?
C11 C13 1.520(9) . ?
C11 H11A 0.9900 . ?
C11 H11B 0.9900 . ?
C12 C13 1.409(9) . ?
C12 C17 1.420(9) . ?
C13 C14 1.384(9) . ?
C14 C15 1.390(9) . ?
C14 H14 0.9500 . ?
C15 C16 1.385(9) . ?
C15 C18 1.548(10) . ?
C16 C17 1.391(9) . ?
C16 H16 0.9500 . ?
C17 C22 1.523(9) . ?
C18 C19 1.507(11) . ?
C18 C19X 1.53(2) . ?
C18 C21 1.532(12) . ?
C18 C21X 1.53(2) . ?
C18 C20 1.540(13) . ?
C18 C20X 1.54(2) . ?
C19 H19A 0.9800 . ?
C19 H19B 0.9800 . ?
C19 H19C 0.9800 . ?
C20 H20A 0.9800 . ?
C20 H20B 0.9800 . ?
C20 H20C 0.9800 . ?
C21 H21A 0.9800 . ?
C21 H21B 0.9800 . ?
C21 H21C 0.9800 . ?
C19X H19D 0.9800 . ?
C19X H19E 0.9800 . ?
C19X H19F 0.9800 . ?
C20X H20D 0.9800 . ?
C20X H20E 0.9800 . ?
C20X H20F 0.9800 . ?
C21X H21D 0.9800 . ?
C21X H21E 0.9800 . ?
C21X H21F 0.9800 . ?
C22 C24 1.534(9) . ?
C22 H22A 0.9900 . ?
C22 H22B 0.9900 . ?
C23 C24 1.386(9) . ?
C23 C28 1.402(9) . ?
C24 C25 1.396(9) . ?
C25 C26 1.394(9) . ?
C25 H25 0.9500 . ?
C26 C27 1.402(9) . ?
C26 C29 1.543(9) . ?
C27 C28 1.395(9) . ?
C27 H27 0.9500 . ?
C28 C33 1.524(9) . ?
C29 C32 1.520(11) . ?
C29 C30 1.529(10) . ?
C29 C31 1.537(10) . ?
C30 H30A 0.9800 . ?
C30 H30B 0.9800 . ?
C30 H30C 0.9800 . ?
C31 H31A 0.9800 . ?
C31 H31B 0.9800 . ?
C31 H31C 0.9800 . ?
C32 H32A 0.9800 . ?
C32 H32B 0.9800 . ?
C32 H32C 0.9800 . ?
C33 C35 1.531(9) . ?
C33 H33A 0.9900 . ?
C33 H33B 0.9900 . ?
C34 C35 1.385(9) . ?
C34 C39 1.412(9) . ?
C35 C36 1.382(9) . ?
C36 C37 1.392(9) . ?
C36 H36 0.9500 . ?
C37 C38 1.387(10) . ?
C37 C40 1.534(10) . ?
C38 C39 1.379(9) . ?
C38 H38 0.9500 . ?
C39 C44 1.519(9) . ?
C40 C42 1.528(12) . ?
C40 C43 1.532(11) . ?
C40 C41 1.533(11) . ?
C41 H41A 0.9800 . ?
C41 H41B 0.9800 . ?
C41 H41C 0.9800 . ?
C42 H42A 0.9800 . ?
C42 H42B 0.9800 . ?
C42 H42C 0.9800 . ?
C43 H43A 0.9800 . ?
C43 H43B 0.9800 . ?
C43 H43C 0.9800 . ?
C44 H44A 0.9900 . ?
C44 H44B 0.9900 . ?
C45 H45A 0.9800 . ?
C45 H45B 0.9800 . ?
C45 H45C 0.9800 . ?
C46 H46A 0.9800 . ?
C46 H46B 0.9800 . ?
C46 H46C 0.9800 . ?
Zn2 O8 1.872(4) . ?
Zn2 O10 1.961(4) . ?
Zn2 O6 1.995(4) . ?
Zn2 O5 2.206(4) . ?
Zn2 O7 2.267(4) . ?
O5 C47 1.407(8) . ?
O5 C91 1.423(8) . ?
O6 C80 1.373(8) . ?
O6 Zn3 1.985(4) . ?
O7 C69 1.402(7) . ?
O7 C92 1.445(8) . ?
O8 C58 1.333(8) . ?
C47 C48 1.383(9) . ?
C47 C52 1.384(9) . ?
C48 C49 1.383(9) . ?
C48 C90 1.505(9) . ?
C49 C50 1.399(9) . ?
C49 H49 0.9500 . ?
C50 C51 1.376(10) . ?
C50 C53 1.544(10) . ?
C51 C52 1.388(10) . ?
C51 H51 0.9500 . ?
C52 C57 1.527(9) . ?
C53 C54 1.459(14) . ?
C53 C56 1.509(14) . ?
C53 C56X 1.52(2) . ?
C53 C55X 1.53(2) . ?
C53 C54X 1.60(2) . ?
C53 C55 1.625(16) . ?
C54 H54A 0.9800 . ?
C54 H54B 0.9800 . ?
C54 H54C 0.9800 . ?
C55 H55A 0.9800 . ?
C55 H55B 0.9800 . ?
C55 H55C 0.9800 . ?
C56 H56A 0.9800 . ?
C56 H56B 0.9800 . ?
C56 H56C 0.9800 . ?
C54X H54D 0.9800 . ?
C54X H54E 0.9800 . ?
C54X H54F 0.9800 . ?
C55X H55D 0.9800 . ?
C55X H55E 0.9800 . ?
C55X H55F 0.9800 . ?
C56X H56D 0.9800 . ?
C56X H56E 0.9800 . ?
C56X H56F 0.9800 . ?
C57 C59 1.508(9) . ?
C57 H57A 0.9900 . ?
C57 H57B 0.9900 . ?
C58 C59 1.398(9) . ?
C58 C63 1.424(9) . ?
C59 C60 1.408(9) . ?
C60 C61 1.401(9) . ?
C61 C62 1.398(10) . ?
C61 C64 1.509(10) . ?
C62 C63 1.388(9) . ?
C62 H62 0.9500 . ?
C63 C68 1.516(9) . ?
C64 C66 1.471(12) . ?
C64 C67 1.507(13) . ?
C64 C65 1.537(11) . ?
C65 H65A 0.9800 . ?
C65 H65B 0.9800 . ?
C65 H65C 0.9800 . ?
C66 H66A 0.9800 . ?
C66 H66B 0.9800 . ?
C66 H66C 0.9800 . ?
C67 H67A 0.9800 . ?
C67 H67B 0.9800 . ?
C67 H67C 0.9800 . ?
C68 C70 1.526(9) . ?
C68 H68A 0.9900 . ?
C68 H68B 0.9900 . ?
C69 C70 1.389(9) . ?
C69 C74 1.406(9) . ?
C70 C71 1.389(9) . ?
C71 C72 1.401(9) . ?
C71 H71 0.9500 . ?
C72 C73 1.384(9) . ?
C72 C75 1.538(10) . ?
C73 C74 1.389(9) . ?
C73 H73 0.9500 . ?
C74 C79 1.527(8) . ?
C75 C78X 1.502(19) . ?
C75 C76 1.515(13) . ?
C75 C78 1.522(12) . ?
C75 C76X 1.527(18) . ?
C75 C77X 1.53(2) . ?
C75 C77 1.533(14) . ?
C76 H76A 0.9800 . ?
C76 H76B 0.9800 . ?
C76 H76C 0.9800 . ?
C77 H77A 0.9800 . ?
C77 H77B 0.9800 . ?
C77 H77C 0.9800 . ?
C78 H78A 0.9800 . ?
C78 H78B 0.9800 . ?
C78 H78C 0.9800 . ?
C76X H76D 0.9800 . ?
C76X H76E 0.9800 . ?
C76X H76F 0.9800 . ?
C77X H77D 0.9800 . ?
C77X H77E 0.9800 . ?
C77X H77F 0.9800 . ?
C78X H78D 0.9800 . ?
C78X H78E 0.9800 . ?
C78X H78F 0.9800 . ?
C79 C81 1.514(9) . ?
C79 H79A 0.9900 . ?
C79 H79B 0.9900 . ?
C80 C81 1.397(9) . ?
C80 C85 1.409(9) . ?
C81 C82 1.399(9) . ?
C82 C83 1.391(9) . ?
C82 H82 0.9500 . ?
C83 C84 1.401(10) . ?
C83 C86 1.516(10) . ?
C84 C85 1.380(9) . ?
C84 H84 0.9500 . ?
C85 C90 1.516(9) . ?
C86 C87 1.515(12) . ?
C86 C88 1.520(12) . ?
C86 C89 1.557(13) . ?
C87 H87A 0.9800 . ?
C87 H87B 0.9800 . ?
C87 H87C 0.9800 . ?
C88 H88A 0.9800 . ?
C88 H88B 0.9800 . ?
C88 H88C 0.9800 . ?
C89 H89A 0.9800 . ?
C89 H89B 0.9800 . ?
C89 H89C 0.9800 . ?
C90 H90A 0.9900 . ?
C90 H90B 0.9900 . ?
C91 H91A 0.9800 . ?
C91 H91B 0.9800 . ?
C91 H91C 0.9800 . ?
C92 H92A 0.9800 . ?
C92 H92B 0.9800 . ?
C92 H92C 0.9800 . ?
O9 C93 1.398(8) . ?
O9 Zn3 1.929(5) . ?
C93 C94 1.475(11) . ?
C93 H93A 0.9900 . ?
C93 H93B 0.9900 . ?
C94 H94A 0.9800 . ?
C94 H94B 0.9800 . ?
C94 H94C 0.9800 . ?
Zn3 O10 1.928(5) . ?
O10 C95 1.406(9) . ?
C95 C96 1.476(11) . ?
C95 H95A 0.9900 . ?
C95 H95B 0.9900 . ?
C96 H96A 0.9800 . ?
C96 H96B 0.9800 . ?
C96 H96C 0.9800 . ?
N1 C97 1.120(9) . ?
C97 C98 1.455(10) . ?
C98 H98A 0.9800 . ?
C98 H98B 0.9800 . ?
C98 H98C 0.9800 . ?
N2 C99 1.126(14) . ?
C99 C100 1.447(14) . ?
C100 C99X 1.457(19) . ?
C100 H10G 0.9800 . ?
C100 H10H 0.9800 . ?
C100 H10I 0.9800 . ?
C100 H10J 0.9800 . ?
C100 H10K 0.9800 . ?
C100 H10L 0.9800 . ?
N2X C99X 1.124(19) . ?
N3 C101 1.162(17) . ?
C101 C102 1.462(17) . ?
C102 H10A 0.9800 . ?
C102 H10B 0.9800 . ?
C102 H10C 0.9800 . ?
N3X C10X 1.18(2) . ?
C10X C11X 1.48(2) . ?
C11X H11C 0.9800 . ?
C11X H11D 0.9800 . ?
C11X H11E 0.9800 . ?
N4 C103 1.118(10) . ?
C103 C104 1.454(11) . ?
C104 H10M 0.9800 . ?
C104 H10N 0.9800 . ?
C104 H10O 0.9800 . ?

loop_
_geom_torsion_atom_site_label_1
_geom_torsion_atom_site_label_2
_geom_torsion_atom_site_label_3
_geom_torsion_atom_site_label_4
_geom_torsion
_geom_torsion_site_symmetry_1
_geom_torsion_site_symmetry_2
_geom_torsion_site_symmetry_3
_geom_torsion_site_symmetry_4
_geom_torsion_publ_flag
O9 Zn1 O4 C12 -174.7(6) . . . . ?
O2 Zn1 O4 C12 9.0(9) . . . . ?
O1 Zn1 O4 C12 -79.0(6) . . . . ?
O3 Zn1 O4 C12 85.9(6) . . . . ?
C45 O1 C1 C6 94.7(7) . . . . ?
Zn1 O1 C1 C6 -87.0(6) . . . . ?
C45 O1 C1 C2 -85.3(7) . . . . ?
Zn1 O1 C1 C2 93.0(6) . . . . ?
C6 C1 C2 C3 -5.1(9) . . . . ?
O1 C1 C2 C3 174.9(5) . . . . ?
C6 C1 C2 C44 169.1(6) . . . . ?
O1 C1 C2 C44 -10.9(9) . . . . ?
C1 C2 C3 C4 1.2(10) . . . . ?
C44 C2 C3 C4 -173.2(6) . . . . ?
C2 C3 C4 C5 4.1(9) . . . . ?
C2 C3 C4 C7 -175.1(6) . . . . ?
C3 C4 C5 C6 -6.0(9) . . . . ?
C7 C4 C5 C6 173.2(6) . . . . ?
C4 C5 C6 C1 2.4(9) . . . . ?
C4 C5 C6 C11 177.8(6) . . . . ?
C2 C1 C6 C5 3.4(9) . . . . ?
O1 C1 C6 C5 -176.6(5) . . . . ?
C2 C1 C6 C11 -171.9(6) . . . . ?
O1 C1 C6 C11 8.1(9) . . . . ?
C5 C4 C7 C10 4.4(10) . . . . ?
C3 C4 C7 C10 -176.4(7) . . . . ?
C5 C4 C7 C9 -115.2(7) . . . . ?
C3 C4 C7 C9 63.9(8) . . . . ?
C5 C4 C7 C8 125.2(7) . . . . ?
C3 C4 C7 C8 -55.7(8) . . . . ?
C5 C6 C11 C13 -78.3(7) . . . . ?
C1 C6 C11 C13 96.8(7) . . . . ?
Zn1 O4 C12 C13 88.8(8) . . . . ?
Zn1 O4 C12 C17 -94.6(7) . . . . ?
O4 C12 C13 C14 178.6(6) . . . . ?
C17 C12 C13 C14 1.9(9) . . . . ?
O4 C12 C13 C11 -4.4(9) . . . . ?
C17 C12 C13 C11 178.9(6) . . . . ?
C6 C11 C13 C14 86.4(7) . . . . ?
C6 C11 C13 C12 -90.6(7) . . . . ?
C12 C13 C14 C15 -1.4(10) . . . . ?
C11 C13 C14 C15 -178.4(6) . . . . ?
C13 C14 C15 C16 0.0(10) . . . . ?
C13 C14 C15 C18 -179.7(6) . . . . ?
C14 C15 C16 C17 0.9(10) . . . . ?
C18 C15 C16 C17 -179.4(6) . . . . ?
C15 C16 C17 C12 -0.4(10) . . . . ?
C15 C16 C17 C22 178.7(6) . . . . ?
O4 C12 C17 C16 -177.8(6) . . . . ?
C13 C12 C17 C16 -1.0(9) . . . . ?
O4 C12 C17 C22 3.1(9) . . . . ?
C13 C12 C17 C22 179.9(6) . . . . ?
C16 C15 C18 C19 179.1(9) . . . . ?
C14 C15 C18 C19 -1.2(12) . . . . ?
C16 C15 C18 C19X 129(2) . . . . ?
C14 C15 C18 C19X -51(2) . . . . ?
C16 C15 C18 C21 59.6(9) . . . . ?
C14 C15 C18 C21 -120.7(8) . . . . ?
C16 C15 C18 C21X 10(2) . . . . ?
C14 C15 C18 C21X -170.1(19) . . . . ?
C16 C15 C18 C20 -60.1(9) . . . . ?
C14 C15 C18 C20 119.6(8) . . . . ?
C16 C15 C18 C20X -111.0(19) . . . . ?
C14 C15 C18 C20X 69(2) . . . . ?
C16 C17 C22 C24 -89.3(7) . . . . ?
C12 C17 C22 C24 89.7(7) . . . . ?
C46 O3 C23 C24 -83.8(7) . . . . ?
Zn1 O3 C23 C24 86.4(6) . . . . ?
C46 O3 C23 C28 97.2(7) . . . . ?
Zn1 O3 C23 C28 -92.7(6) . . . . ?
C28 C23 C24 C25 -4.2(9) . . . . ?
O3 C23 C24 C25 176.7(5) . . . . ?
C28 C23 C24 C22 171.6(5) . . . . ?
O3 C23 C24 C22 -7.4(9) . . . . ?
C17 C22 C24 C23 -96.6(7) . . . . ?
C17 C22 C24 C25 79.3(7) . . . . ?
C23 C24 C25 C26 0.9(9) . . . . ?
C22 C24 C25 C26 -175.1(6) . . . . ?
C24 C25 C26 C27 1.9(9) . . . . ?
C24 C25 C26 C29 -178.3(6) . . . . ?
C25 C26 C27 C28 -1.6(9) . . . . ?
C29 C26 C27 C28 178.6(6) . . . . ?
C26 C27 C28 C23 -1.6(9) . . . . ?
C26 C27 C28 C33 173.5(6) . . . . ?
C24 C23 C28 C27 4.6(9) . . . . ?
O3 C23 C28 C27 -176.4(5) . . . . ?
C24 C23 C28 C33 -170.3(6) . . . . ?
O3 C23 C28 C33 8.8(8) . . . . ?
C25 C26 C29 C32 -176.5(6) . . . . ?
C27 C26 C29 C32 3.3(9) . . . . ?
C25 C26 C29 C30 -55.5(8) . . . . ?
C27 C26 C29 C30 124.3(7) . . . . ?
C25 C26 C29 C31 64.1(8) . . . . ?
C27 C26 C29 C31 -116.2(7) . . . . ?
C27 C28 C33 C35 -80.4(7) . . . . ?
C23 C28 C33 C35 94.4(7) . . . . ?
Zn3 O2 C34 C35 -83.1(7) . . . . ?
Zn1 O2 C34 C35 93.8(7) . . . . ?
Zn3 O2 C34 C39 95.9(6) . . . . ?
Zn1 O2 C34 C39 -87.2(7) . . . . ?
O2 C34 C35 C36 -179.8(5) . . . . ?
C39 C34 C35 C36 1.2(9) . . . . ?
O2 C34 C35 C33 -4.0(8) . . . . ?
C39 C34 C35 C33 177.0(5) . . . . ?
C28 C33 C35 C36 86.3(7) . . . . ?
C28 C33 C35 C34 -89.6(7) . . . . ?
C34 C35 C36 C37 -0.2(9) . . . . ?
C33 C35 C36 C37 -176.0(5) . . . . ?
C35 C36 C37 C38 -0.8(9) . . . . ?
C35 C36 C37 C40 -179.9(6) . . . . ?
C36 C37 C38 C39 0.8(9) . . . . ?
C40 C37 C38 C39 180.0(6) . . . . ?
C37 C38 C39 C34 0.2(9) . . . . ?
C37 C38 C39 C44 179.8(6) . . . . ?
O2 C34 C39 C38 179.8(5) . . . . ?
C35 C34 C39 C38 -1.2(9) . . . . ?
O2 C34 C39 C44 0.2(9) . . . . ?
C35 C34 C39 C44 179.3(5) . . . . ?
C38 C37 C40 C42 -67.0(9) . . . . ?
C36 C37 C40 C42 112.1(8) . . . . ?
C38 C37 C40 C43 54.2(9) . . . . ?
C36 C37 C40 C43 -126.7(8) . . . . ?
C38 C37 C40 C41 173.0(6) . . . . ?
C36 C37 C40 C41 -7.8(9) . . . . ?
C38 C39 C44 C2 -85.9(7) . . . . ?
C34 C39 C44 C2 93.6(7) . . . . ?
C3 C2 C44 C39 81.0(7) . . . . ?
C1 C2 C44 C39 -93.1(7) . . . . ?
O10 Zn2 O8 C58 -174.7(5) . . . . ?
O6 Zn2 O8 C58 8.5(8) . . . . ?
O5 Zn2 O8 C58 -78.9(6) . . . . ?
O7 Zn2 O8 C58 84.7(6) . . . . ?
C91 O5 C47 C48 -86.9(7) . . . . ?
Zn2 O5 C47 C48 92.5(6) . . . . ?
C91 O5 C47 C52 93.2(7) . . . . ?
Zn2 O5 C47 C52 -87.4(6) . . . . ?
C52 C47 C48 C49 -2.0(10) . . . . ?
O5 C47 C48 C49 178.1(6) . . . . ?
C52 C47 C48 C90 172.6(6) . . . . ?
O5 C47 C48 C90 -7.3(9) . . . . ?
C47 C48 C49 C50 -0.9(10) . . . . ?
C90 C48 C49 C50 -175.6(6) . . . . ?
C48 C49 C50 C51 2.9(11) . . . . ?
C48 C49 C50 C53 -178.4(7) . . . . ?
C49 C50 C51 C52 -2.2(11) . . . . ?
C53 C50 C51 C52 179.1(7) . . . . ?
C48 C47 C52 C51 2.7(10) . . . . ?
O5 C47 C52 C51 -177.4(6) . . . . ?
C48 C47 C52 C57 -170.6(6) . . . . ?
O5 C47 C52 C57 9.3(9) . . . . ?
C50 C51 C52 C47 -0.5(11) . . . . ?
C50 C51 C52 C57 173.0(7) . . . . ?
C51 C50 C53 C54 178.8(16) . . . . ?
C49 C50 C53 C54 0.2(19) . . . . ?
C51 C50 C53 C56 45.3(14) . . . . ?
C49 C50 C53 C56 -133.3(11) . . . . ?
C51 C50 C53 C56X 28(2) . . . . ?
C49 C50 C53 C56X -151(2) . . . . ?
C51 C50 C53 C55X -106(2) . . . . ?
C49 C50 C53 C55X 75(2) . . . . ?
C51 C50 C53 C54X 139.7(18) . . . . ?
C49 C50 C53 C54X -38.9(19) . . . . ?
C51 C50 C53 C55 -66.6(12) . . . . ?
C49 C50 C53 C55 114.7(11) . . . . ?
C47 C52 C57 C59 95.2(7) . . . . ?
C51 C52 C57 C59 -78.0(8) . . . . ?
Zn2 O8 C58 C59 89.4(7) . . . . ?
Zn2 O8 C58 C63 -93.0(7) . . . . ?
O8 C58 C59 C60 178.9(6) . . . . ?
C63 C58 C59 C60 1.2(9) . . . . ?
O8 C58 C59 C57 -4.7(9) . . . . ?
C63 C58 C59 C57 177.6(5) . . . . ?
C52 C57 C59 C58 -90.9(7) . . . . ?
C52 C57 C59 C60 85.6(7) . . . . ?
C58 C59 C60 C61 -0.9(10) . . . . ?
C57 C59 C60 C61 -177.4(6) . . . . ?
C59 C60 C61 C62 -0.1(9) . . . . ?
C59 C60 C61 C64 178.2(6) . . . . ?
C60 C61 C62 C63 0.8(9) . . . . ?
C64 C61 C62 C63 -177.6(6) . . . . ?
C61 C62 C63 C58 -0.5(9) . . . . ?
C61 C62 C63 C68 178.2(6) . . . . ?
O8 C58 C63 C62 -178.2(5) . . . . ?
C59 C58 C63 C62 -0.5(9) . . . . ?
O8 C58 C63 C68 3.1(9) . . . . ?
C59 C58 C63 C68 -179.2(5) . . . . ?
C62 C61 C64 C66 -57.8(10) . . . . ?
C60 C61 C64 C66 123.9(9) . . . . ?
C62 C61 C64 C67 61.1(11) . . . . ?
C60 C61 C64 C67 -117.2(10) . . . . ?
C62 C61 C64 C65 -179.6(7) . . . . ?
C60 C61 C64 C65 2.1(10) . . . . ?
C62 C63 C68 C70 -87.3(7) . . . . ?
C58 C63 C68 C70 91.3(7) . . . . ?
C92 O7 C69 C70 -91.1(7) . . . . ?
Zn2 O7 C69 C70 86.0(6) . . . . ?
C92 O7 C69 C74 89.4(6) . . . . ?
Zn2 O7 C69 C74 -93.5(5) . . . . ?
O7 C69 C70 C71 176.6(5) . . . . ?
C74 C69 C70 C71 -3.9(9) . . . . ?
O7 C69 C70 C68 -8.1(9) . . . . ?
C74 C69 C70 C68 171.4(6) . . . . ?
C63 C68 C70 C71 78.8(7) . . . . ?
C63 C68 C70 C69 -96.4(7) . . . . ?
C69 C70 C71 C72 1.2(9) . . . . ?
C68 C70 C71 C72 -174.2(6) . . . . ?
C70 C71 C72 C73 1.6(9) . . . . ?
C70 C71 C72 C75 -177.5(6) . . . . ?
C71 C72 C73 C74 -1.8(10) . . . . ?
C75 C72 C73 C74 177.3(6) . . . . ?
C72 C73 C74 C69 -0.7(10) . . . . ?
C72 C73 C74 C79 175.0(6) . . . . ?
C70 C69 C74 C73 3.7(9) . . . . ?
O7 C69 C74 C73 -176.9(5) . . . . ?
C70 C69 C74 C79 -171.9(6) . . . . ?
O7 C69 C74 C79 7.5(9) . . . . ?
C73 C72 C75 C78X 42(2) . . . . ?
C71 C72 C75 C78X -138.4(19) . . . . ?
C73 C72 C75 C76 121.5(10) . . . . ?
C71 C72 C75 C76 -59.5(11) . . . . ?
C73 C72 C75 C78 1.0(12) . . . . ?
C71 C72 C75 C78 -179.9(9) . . . . ?
C73 C72 C75 C76X 163(2) . . . . ?
C71 C72 C75 C76X -18(2) . . . . ?
C73 C72 C75 C77X -77.2(15) . . . . ?
C71 C72 C75 C77X 101.9(15) . . . . ?
C73 C72 C75 C77 -118.0(11) . . . . ?
C71 C72 C75 C77 61.1(11) . . . . ?
C73 C74 C79 C81 -80.0(7) . . . . ?
C69 C74 C79 C81 95.4(7) . . . . ?
Zn3 O6 C80 C81 -83.9(6) . . . . ?
Zn2 O6 C80 C81 95.4(7) . . . . ?
Zn3 O6 C80 C85 93.7(6) . . . . ?
Zn2 O6 C80 C85 -86.9(7) . . . . ?
O6 C80 C81 C82 177.3(5) . . . . ?
C85 C80 C81 C82 -0.4(9) . . . . ?
O6 C80 C81 C79 -5.7(8) . . . . ?
C85 C80 C81 C79 176.6(5) . . . . ?
C74 C79 C81 C80 -86.8(7) . . . . ?
C74 C79 C81 C82 90.1(7) . . . . ?
C80 C81 C82 C83 -0.6(9) . . . . ?
C79 C81 C82 C83 -177.7(6) . . . . ?
C81 C82 C83 C84 1.7(10) . . . . ?
C81 C82 C83 C86 -179.1(6) . . . . ?
C82 C83 C84 C85 -1.8(10) . . . . ?
C86 C83 C84 C85 178.9(7) . . . . ?
C83 C84 C85 C80 0.9(9) . . . . ?
C83 C84 C85 C90 179.4(6) . . . . ?
O6 C80 C85 C84 -177.5(5) . . . . ?
C81 C80 C85 C84 0.2(9) . . . . ?
O6 C80 C85 C90 4.1(8) . . . . ?
C81 C80 C85 C90 -178.2(5) . . . . ?
C82 C83 C86 C87 -2.6(11) . . . . ?
C84 C83 C86 C87 176.6(7) . . . . ?
C82 C83 C86 C88 119.9(10) . . . . ?
C84 C83 C86 C88 -60.9(11) . . . . ?
C82 C83 C86 C89 -123.7(8) . . . . ?
C84 C83 C86 C89 55.4(9) . . . . ?
C49 C48 C90 C85 78.2(8) . . . . ?
C47 C48 C90 C85 -96.3(7) . . . . ?
C84 C85 C90 C48 -89.2(7) . . . . ?
C80 C85 C90 C48 89.2(7) . . . . ?
Zn3 O9 C93 C94 175.2(7) . . . . ?
Zn1 O9 C93 C94 10.4(11) . . . . ?
Zn3 O10 C95 C96 -165.7(5) . . . . ?
Zn2 O10 C95 C96 36.5(10) . . . . ?
